data_7230647
loop_
_publ_author_name
'Pike, Sarah J.'
'Bond, Andrew D.'
'Hunter, Christopher A.'

_publ_section_title
;
 Solvatomorphism of Reichardt's dye
;
_journal_issue 21
_journal_name_full CrystEngComm
_journal_page_first 2912
_journal_paper_doi 10.1039/C8CE00480C
_journal_volume 20
_journal_year 2018
_chemical_formula_moiety 'C41 H29 N O, 2(H2 O)'
_chemical_formula_sum 'C41 H33 N O3'
_chemical_formula_weight 587.68
_space_group_crystal_system triclinic
_space_group_IT_number 2
_space_group_name_Hall '-P 1'
_space_group_name_H-M_alt 'P -1'
_symmetry_space_group_name_Hall '-P 1'
_symmetry_space_group_name_H-M 'P -1'
_atom_sites_solution_hydrogens geom
_audit_creation_method SHELXL-2013
_audit_update_record
;
2018-03-02 deposited with the CCDC.
2018-04-11 downloaded from the CCDC.
;
_cell_angle_alpha 101.674(2)
_cell_angle_beta 105.876(2)
_cell_angle_gamma 118.124(5)
_cell_formula_units_Z 8
_cell_length_a 16.9431(4)
_cell_length_b 20.0249(4)
_cell_length_c 23.9395(5)
_cell_measurement_reflns_used 9979
_cell_measurement_temperature 180(2)
_cell_measurement_theta_max 66.60
_cell_measurement_theta_min 2.70
_cell_volume 6342.9(5)
_computing_cell_refinement 'SAINT (Bruker, 2014)'
_computing_data_collection 'APEX2 (Bruker, 2014)'
_computing_data_reduction SAINT
_computing_molecular_graphics 'Mercury (Macrae et al., 2008)'
_computing_publication_material SHELXL
_computing_structure_refinement 'SHELXL (Sheldrick, 2015)'
_computing_structure_solution 'SHELXT (Sheldrick, 2015)'
_diffrn_ambient_temperature 180(2)
_diffrn_measured_fraction_theta_full 0.981
_diffrn_measured_fraction_theta_max 0.991
_diffrn_measurement_device_type 'Bruker D8-QUEST PHOTON-100'
_diffrn_measurement_method '\w and \f-scans'
_diffrn_radiation_type CuK\a
_diffrn_radiation_wavelength 1.54178
_diffrn_reflns_av_R_equivalents 0.1577
_diffrn_reflns_av_unetI/netI 0.1271
_diffrn_reflns_Laue_measured_fraction_full 0.981
_diffrn_reflns_Laue_measured_fraction_max 0.991
_diffrn_reflns_limit_h_max 18
_diffrn_reflns_limit_h_min -20
_diffrn_reflns_limit_k_max 23
_diffrn_reflns_limit_k_min -23
_diffrn_reflns_limit_l_max 28
_diffrn_reflns_limit_l_min -28
_diffrn_reflns_number 83913
_diffrn_reflns_point_group_measured_fraction_full 0.981
_diffrn_reflns_point_group_measured_fraction_max 0.991
_diffrn_reflns_theta_full 67.679
_diffrn_reflns_theta_max 67.125
_diffrn_reflns_theta_min 2.703
_diffrn_source 'Incoatec I\mS Cu microsource'
_exptl_absorpt_coefficient_mu 0.604
_exptl_absorpt_correction_T_max 0.7528
_exptl_absorpt_correction_T_min 0.5799
_exptl_absorpt_correction_type multi-scan
_exptl_absorpt_process_details 'SADABS (Bruker, 2014)'
_exptl_crystal_colour black
_exptl_crystal_density_diffrn 1.231
_exptl_crystal_description plate
_exptl_crystal_F_000 2480
_exptl_crystal_recrystallization_method 'Re-crystallisation from solvent: Methanol/H2O'
_exptl_crystal_size_max 0.280
_exptl_crystal_size_mid 0.100
_exptl_crystal_size_min 0.020
_refine_diff_density_max 1.023
_refine_diff_density_min -0.487
_refine_diff_density_rms 0.064
_refine_ls_extinction_method none
_refine_ls_goodness_of_fit_ref 1.023
_refine_ls_hydrogen_treatment constr
_refine_ls_matrix_type full
_refine_ls_number_parameters 1581
_refine_ls_number_reflns 22486
_refine_ls_number_restraints 0
_refine_ls_restrained_S_all 1.023
_refine_ls_R_factor_all 0.1706
_refine_ls_R_factor_gt 0.0864
_refine_ls_shift/su_max 0.000
_refine_ls_shift/su_mean 0.000
_refine_ls_structure_factor_coef Fsqd
_refine_ls_weighting_details 'w=1/[\s^2^(Fo^2^)+(0.0946P)^2^+4.5709P] where P=(Fo^2^+2Fc^2^)/3'
_refine_ls_weighting_scheme calc
_refine_ls_wR_factor_gt 0.1968
_refine_ls_wR_factor_ref 0.2420
_reflns_Friedel_coverage 0.000
_reflns_number_gt 11663
_reflns_number_total 22486
_reflns_threshold_expression 'I > 2\s(I)'
_cod_data_source_file c8ce00480c2.cif
_cod_data_source_block CH_B2_0022
_cod_depositor_comments 'Adding full bibliography for 7230640--7230651.cif.'
_cod_original_cell_volume 6342.9(4)
_cod_database_code 7230647
_cambridge_user_name 'Sarah Pike'
_cambridge_user_crsid sp816
_cambridge_supervisor_name 'Chris Hunter'
_cambridge_supervisor_crsid ch664
_cambridge_crystallographer_name 'Andrew Bond'
_cambridge_crystallographer_crsid adb29
_cambridge_sample_id SP046
_cambridge_data_id CH_B2_0022
_shelx_space_group_comment
;
The symmetry employed for this shelxl refinement is uniquely defined
by the following loop, which should always be used as a source of
symmetry information in preference to the above space-group names.
They are only intended as comments.
;
_shelx_estimated_absorpt_t_min 0.849
_shelx_estimated_absorpt_t_max 0.988

loop_
_space_group_symop_operation_xyz
'x, y, z'
'-x, -y, -z'

loop_
_atom_site_label
_atom_site_type_symbol
_atom_site_fract_x
_atom_site_fract_y
_atom_site_fract_z
_atom_site_U_iso_or_equiv
_atom_site_adp_type
_atom_site_occupancy
_atom_site_site_symmetry_order
_atom_site_calc_flag
_atom_site_refinement_flags_posn
_atom_site_refinement_flags_adp
O1A O 0.1380(3) 0.8741(2) 0.8791(2) 0.0571(10) Uani 1 1 d . .
N1A N 0.0066(3) 0.5483(2) 0.83822(19) 0.0330(9) Uani 1 1 d . .
C1A C 0.1084(4) 0.7989(3) 0.8693(2) 0.0416(12) Uani 1 1 d . .
C2A C 0.1690(3) 0.7689(3) 0.8630(2) 0.0391(11) Uani 1 1 d . .
C3A C 0.1341(3) 0.6871(3) 0.8539(2) 0.0351(10) Uani 1 1 d . .
H3AA H 0.1753 0.6681 0.8514 0.042 Uiso 1 1 calc R U
C4A C 0.0403(3) 0.6333(3) 0.8485(2) 0.0358(11) Uani 1 1 d . .
C5A C -0.0205(3) 0.6598(3) 0.8541(2) 0.0362(11) Uani 1 1 d . .
H5AA H -0.0848 0.6219 0.8499 0.043 Uiso 1 1 calc R U
C6A C 0.0122(3) 0.7415(3) 0.8659(2) 0.0382(11) Uani 1 1 d . .
C7A C 0.0032(3) 0.4998(3) 0.7865(2) 0.0306(10) Uani 1 1 d . .
C8A C -0.0356(3) 0.4178(3) 0.7753(2) 0.0361(11) Uani 1 1 d . .
H8AA H -0.0366 0.3846 0.7402 0.043 Uiso 1 1 calc R U
C9A C -0.0731(3) 0.3826(3) 0.8142(2) 0.0334(10) Uani 1 1 d . .
C10A C -0.0659(3) 0.4328(3) 0.8672(2) 0.0336(10) Uani 1 1 d . .
H10A H -0.0892 0.4102 0.8950 0.040 Uiso 1 1 calc R U
C11A C -0.0248(3) 0.5162(3) 0.8802(2) 0.0332(10) Uani 1 1 d . .
C12A C -0.1190(3) 0.2931(3) 0.7991(2) 0.0323(10) Uani 1 1 d . .
C13A C -0.0859(3) 0.2521(3) 0.7684(3) 0.0408(12) Uani 1 1 d . .
H13A H -0.0330 0.2814 0.7577 0.049 Uiso 1 1 calc R U
C14A C -0.1306(4) 0.1683(3) 0.7534(3) 0.0482(13) Uani 1 1 d . .
H14A H -0.1066 0.1407 0.7337 0.058 Uiso 1 1 calc R U
C15A C -0.2097(4) 0.1246(3) 0.7669(2) 0.0397(11) Uani 1 1 d . .
H15A H -0.2415 0.0669 0.7553 0.048 Uiso 1 1 calc R U
C16A C -0.2422(3) 0.1653(3) 0.7973(2) 0.0361(11) Uani 1 1 d . .
H16A H -0.2961 0.1354 0.8070 0.043 Uiso 1 1 calc R U
C17A C -0.1975(3) 0.2490(3) 0.8140(2) 0.0305(10) Uani 1 1 d . .
H17A H -0.2200 0.2764 0.8354 0.037 Uiso 1 1 calc R U
C18A C 0.2703(3) 0.8215(3) 0.8671(2) 0.0409(12) Uani 1 1 d . .
C19A C 0.3104(4) 0.7857(3) 0.8386(3) 0.0459(13) Uani 1 1 d . .
H19A H 0.2691 0.7292 0.8111 0.055 Uiso 1 1 calc R U
C20A C 0.4091(4) 0.8309(4) 0.8494(3) 0.0545(14) Uani 1 1 d . .
H20A H 0.4356 0.8048 0.8311 0.065 Uiso 1 1 calc R U
C21A C 0.4689(4) 0.9141(4) 0.8871(3) 0.0592(16) Uani 1 1 d . .
H21A H 0.5367 0.9452 0.8950 0.071 Uiso 1 1 calc R U
C22A C 0.4306(4) 0.9516(3) 0.9128(3) 0.0511(14) Uani 1 1 d . .
H22A H 0.4714 1.0090 0.9374 0.061 Uiso 1 1 calc R U
C23A C 0.3313(4) 0.9061(3) 0.9034(3) 0.0463(13) Uani 1 1 d . .
H23A H 0.3056 0.9329 0.9218 0.056 Uiso 1 1 calc R U
C24A C 0.0422(3) 0.5341(3) 0.7434(2) 0.0338(10) Uani 1 1 d . .
C25A C 0.1098(4) 0.5203(3) 0.7311(3) 0.0425(12) Uani 1 1 d . .
H25A H 0.1279 0.4890 0.7496 0.051 Uiso 1 1 calc R U
C26A C 0.1511(4) 0.5513(4) 0.6928(3) 0.0528(14) Uani 1 1 d . .
H26A H 0.1993 0.5432 0.6863 0.063 Uiso 1 1 calc R U
C27A C 0.1227(4) 0.5941(3) 0.6637(3) 0.0520(14) Uani 1 1 d . .
H27A H 0.1507 0.6152 0.6370 0.062 Uiso 1 1 calc R U
C28A C 0.0528(4) 0.6059(3) 0.6741(3) 0.0445(12) Uani 1 1 d . .
H28A H 0.0325 0.6348 0.6537 0.053 Uiso 1 1 calc R U
C29A C 0.0120(3) 0.5764(3) 0.7134(2) 0.0397(11) Uani 1 1 d . .
H29A H -0.0360 0.5847 0.7199 0.048 Uiso 1 1 calc R U
C30A C -0.0499(4) 0.7692(3) 0.8787(3) 0.0466(13) Uani 1 1 d . .
C31A C -0.0906(4) 0.7485(3) 0.9204(3) 0.0534(14) Uani 1 1 d . .
H31A H -0.0776 0.7160 0.9404 0.064 Uiso 1 1 calc R U
C32A C -0.1494(5) 0.7730(4) 0.9344(4) 0.0717(19) Uani 1 1 d . .
H32A H -0.1751 0.7587 0.9639 0.086 Uiso 1 1 calc R U
C33A C -0.1698(6) 0.8186(5) 0.9044(5) 0.103(3) Uani 1 1 d . .
H33A H -0.2103 0.8359 0.9129 0.124 Uiso 1 1 calc R U
C34A C -0.1318(7) 0.8389(5) 0.8625(6) 0.113(4) Uani 1 1 d . .
H34A H -0.1470 0.8699 0.8418 0.135 Uiso 1 1 calc R U
C35A C -0.0717(5) 0.8159(4) 0.8491(4) 0.081(2) Uani 1 1 d . .
H35A H -0.0454 0.8315 0.8201 0.097 Uiso 1 1 calc R U
C36A C -0.0122(3) 0.5711(3) 0.9382(2) 0.0341(10) Uani 1 1 d . .
C37A C -0.0930(4) 0.5487(3) 0.9532(2) 0.0400(11) Uani 1 1 d . .
H37A H -0.1545 0.4976 0.9274 0.048 Uiso 1 1 calc R U
C38A C -0.0828(4) 0.6016(3) 1.0060(3) 0.0425(12) Uani 1 1 d . .
H38A H -0.1379 0.5868 1.0159 0.051 Uiso 1 1 calc R U
C39A C 0.0066(4) 0.6756(3) 1.0444(3) 0.0467(13) Uani 1 1 d . .
H39A H 0.0126 0.7118 1.0803 0.056 Uiso 1 1 calc R U
C40A C 0.0872(4) 0.6971(3) 1.0308(2) 0.0446(12) Uani 1 1 d . .
H40A H 0.1488 0.7477 1.0577 0.053 Uiso 1 1 calc R U
C41A C 0.0792(3) 0.6457(3) 0.9784(2) 0.0366(11) Uani 1 1 d . .
H41A H 0.1351 0.6607 0.9695 0.044 Uiso 1 1 calc R U
O1B O 0.5291(2) 0.21310(19) 0.78633(14) 0.0333(7) Uani 1 1 d . .
N1B N 0.1742(3) 0.0970(2) 0.81002(18) 0.0308(8) Uani 1 1 d . .
C1B C 0.4441(3) 0.1824(3) 0.7892(2) 0.0282(9) Uani 1 1 d . .
C2B C 0.4299(3) 0.1531(3) 0.8379(2) 0.0288(9) Uani 1 1 d . .
C3B C 0.3412(3) 0.1241(3) 0.8434(2) 0.0314(10) Uani 1 1 d . .
H3BA H 0.3327 0.1050 0.8759 0.038 Uiso 1 1 calc R U
C4B C 0.2654(3) 0.1230(3) 0.8016(2) 0.0292(10) Uani 1 1 d . .
C5B C 0.2750(3) 0.1480(3) 0.7529(2) 0.0311(10) Uani 1 1 d . .
H5BA H 0.2217 0.1465 0.7247 0.037 Uiso 1 1 calc R U
C6B C 0.3622(3) 0.1758(3) 0.7441(2) 0.0273(9) Uani 1 1 d . .
C7B C 0.1720(3) 0.1511(3) 0.8529(2) 0.0368(11) Uani 1 1 d . .
C8B C 0.0851(3) 0.1274(3) 0.8594(2) 0.0404(12) Uani 1 1 d . .
H8BA H 0.0839 0.1659 0.8892 0.048 Uiso 1 1 calc R U
C9B C 0.0000(3) 0.0495(3) 0.8238(2) 0.0356(11) Uani 1 1 d . .
C10B C 0.0062(3) -0.0044(3) 0.7811(2) 0.0339(10) Uani 1 1 d . .
H10B H -0.0507 -0.0587 0.7561 0.041 Uiso 1 1 calc R U
C11B C 0.0925(3) 0.0187(3) 0.7741(2) 0.0332(10) Uani 1 1 d . .
C12B C -0.0916(3) 0.0236(3) 0.8332(2) 0.0363(11) Uani 1 1 d . .
C13B C -0.0878(4) 0.0574(4) 0.8908(3) 0.0562(15) Uani 1 1 d . .
H13B H -0.0257 0.1000 0.9248 0.067 Uiso 1 1 calc R U
C14B C -0.1735(5) 0.0304(4) 0.8998(4) 0.0708(19) Uani 1 1 d . .
H14B H -0.1699 0.0536 0.9399 0.085 Uiso 1 1 calc R U
C15B C -0.2635(5) -0.0303(4) 0.8504(4) 0.0687(19) Uani 1 1 d . .
H15B H -0.3222 -0.0486 0.8566 0.082 Uiso 1 1 calc R U
C16B C -0.2702(4) -0.0648(4) 0.7925(3) 0.0542(16) Uani 1 1 d . .
H16B H -0.3329 -0.1071 0.7588 0.065 Uiso 1 1 calc R U
C17B C -0.1842(3) -0.0374(3) 0.7833(3) 0.0430(12) Uani 1 1 d . .
H17B H -0.1885 -0.0603 0.7429 0.052 Uiso 1 1 calc R U
C18B C 0.5106(3) 0.1539(3) 0.8834(2) 0.0295(9) Uani 1 1 d . .
C19B C 0.5349(3) 0.1810(3) 0.9481(2) 0.0337(10) Uani 1 1 d . .
H19B H 0.5000 0.2002 0.9631 0.040 Uiso 1 1 calc R U
C20B C 0.6084(3) 0.1805(3) 0.9903(2) 0.0390(11) Uani 1 1 d . .
H20B H 0.6232 0.1990 1.0340 0.047 Uiso 1 1 calc R U
C21B C 0.6608(3) 0.1531(3) 0.9696(2) 0.0344(10) Uani 1 1 d . .
H21B H 0.7124 0.1539 0.9989 0.041 Uiso 1 1 calc R U
C22B C 0.6368(3) 0.1246(3) 0.9055(2) 0.0345(10) Uani 1 1 d . .
H22B H 0.6711 0.1045 0.8907 0.041 Uiso 1 1 calc R U
C23B C 0.5633(3) 0.1253(3) 0.8633(2) 0.0292(9) Uani 1 1 d . .
H23B H 0.5481 0.1060 0.8197 0.035 Uiso 1 1 calc R U
C24B C 0.2636(3) 0.2338(3) 0.8956(2) 0.0392(12) Uani 1 1 d . .
C25B C 0.3216(4) 0.2426(4) 0.9532(3) 0.0563(15) Uani 1 1 d . .
H25B H 0.3052 0.1962 0.9641 0.068 Uiso 1 1 calc R U
C26B C 0.4047(4) 0.3206(4) 0.9956(3) 0.0652(18) Uani 1 1 d . .
H26B H 0.4459 0.3275 1.0353 0.078 Uiso 1 1 calc R U
C27B C 0.4263(5) 0.3864(4) 0.9796(3) 0.0692(19) Uani 1 1 d . .
H27B H 0.4827 0.4393 1.0087 0.083 Uiso 1 1 calc R U
C28B C 0.3679(5) 0.3781(4) 0.9220(4) 0.079(2) Uani 1 1 d . .
H28B H 0.3841 0.4247 0.9113 0.095 Uiso 1 1 calc R U
C29B C 0.2857(4) 0.3009(3) 0.8801(3) 0.0615(16) Uani 1 1 d . .
H29B H 0.2445 0.2943 0.8405 0.074 Uiso 1 1 calc R U
C30B C 0.3653(3) 0.1951(3) 0.6877(2) 0.0282(9) Uani 1 1 d . .
C31B C 0.2806(3) 0.1524(3) 0.6308(2) 0.0351(11) Uani 1 1 d . .
H31B H 0.2198 0.1100 0.6281 0.042 Uiso 1 1 calc R U
C32B C 0.2835(4) 0.1706(3) 0.5778(2) 0.0388(11) Uani 1 1 d . .
H32B H 0.2245 0.1407 0.5398 0.047 Uiso 1 1 calc R U
C33B C 0.3695(4) 0.2306(3) 0.5797(2) 0.0411(12) Uani 1 1 d . .
H33B H 0.3710 0.2419 0.5432 0.049 Uiso 1 1 calc R U
C34B C 0.4548(4) 0.2747(3) 0.6357(2) 0.0391(11) Uani 1 1 d . .
H34B H 0.5149 0.3171 0.6377 0.047 Uiso 1 1 calc R U
C35B C 0.4529(3) 0.2575(3) 0.6889(2) 0.0330(10) Uani 1 1 d . .
H35B H 0.5121 0.2885 0.7268 0.040 Uiso 1 1 calc R U
C36B C 0.0984(3) -0.0422(3) 0.7310(2) 0.0322(10) Uani 1 1 d . .
C37B C 0.0817(3) -0.0492(3) 0.6691(2) 0.0420(12) Uani 1 1 d . .
H37B H 0.0722 -0.0117 0.6544 0.050 Uiso 1 1 calc R U
C38B C 0.0793(4) -0.1125(4) 0.6290(3) 0.0561(15) Uani 1 1 d . .
H38B H 0.0680 -0.1181 0.5867 0.067 Uiso 1 1 calc R U
C39B C 0.0930(4) -0.1665(3) 0.6504(3) 0.0526(15) Uani 1 1 d . .
H39B H 0.0912 -0.2092 0.6229 0.063 Uiso 1 1 calc R U
C40B C 0.1092(4) -0.1591(3) 0.7115(3) 0.0498(14) Uani 1 1 d . .
H40B H 0.1186 -0.1968 0.7259 0.060 Uiso 1 1 calc R U
C41B C 0.1122(3) -0.0966(3) 0.7527(3) 0.0432(12) Uani 1 1 d . .
H41B H 0.1235 -0.0916 0.7949 0.052 Uiso 1 1 calc R U
O1C O 0.4629(2) -0.29152(19) 0.56378(19) 0.0486(9) Uani 1 1 d . .
N1C N 0.5771(2) 0.0325(2) 0.61775(17) 0.0258(8) Uani 1 1 d . .
C1C C 0.4879(3) -0.2171(3) 0.5734(2) 0.0333(10) Uani 1 1 d . .
C2C C 0.4152(3) -0.1969(3) 0.5587(2) 0.0316(10) Uani 1 1 d . .
C3C C 0.4461(3) -0.1156(3) 0.5706(2) 0.0300(10) Uani 1 1 d . .
H3CA H 0.3982 -0.1028 0.5589 0.036 Uiso 1 1 calc R U
C4C C 0.5459(3) -0.0531(3) 0.5994(2) 0.0278(9) Uani 1 1 d . .
C5C C 0.6170(3) -0.0705(3) 0.6137(2) 0.0278(9) Uani 1 1 d . .
H5CA H 0.6851 -0.0271 0.6326 0.033 Uiso 1 1 calc R U
C6C C 0.5899(3) -0.1505(3) 0.6007(2) 0.0306(10) Uani 1 1 d . .
C7C C 0.5488(3) 0.0635(3) 0.6596(2) 0.0276(9) Uani 1 1 d . .
C8C C 0.5798(3) 0.1450(3) 0.6787(2) 0.0291(9) Uani 1 1 d . .
H8CA H 0.5578 0.1651 0.7063 0.035 Uiso 1 1 calc R U
C9C C 0.6426(3) 0.1984(3) 0.6582(2) 0.0274(9) Uani 1 1 d . .
C10C C 0.6687(3) 0.1650(3) 0.6159(2) 0.0292(9) Uani 1 1 d . .
H10C H 0.7101 0.1998 0.6004 0.035 Uiso 1 1 calc R U
C11C C 0.6375(3) 0.0832(3) 0.5953(2) 0.0273(9) Uani 1 1 d . .
C12C C 0.6821(3) 0.2871(2) 0.6812(2) 0.0268(9) Uani 1 1 d . .
C13C C 0.6896(3) 0.3267(3) 0.7390(2) 0.0284(9) Uani 1 1 d . .
H13C H 0.6656 0.2959 0.7628 0.034 Uiso 1 1 calc R U
C14C C 0.7321(3) 0.4112(3) 0.7626(2) 0.0351(11) Uani 1 1 d . .
H14C H 0.7372 0.4380 0.8023 0.042 Uiso 1 1 calc R U
C15C C 0.7668(3) 0.4559(3) 0.7274(2) 0.0367(11) Uani 1 1 d . .
H15C H 0.7964 0.5136 0.7435 0.044 Uiso 1 1 calc R U
C16C C 0.7586(4) 0.4173(3) 0.6696(2) 0.0391(11) Uani 1 1 d . .
H16C H 0.7816 0.4483 0.6457 0.047 Uiso 1 1 calc R U
C17C C 0.7171(3) 0.3334(3) 0.6461(2) 0.0344(10) Uani 1 1 d . .
H17C H 0.7122 0.3071 0.6064 0.041 Uiso 1 1 calc R U
C18C C 0.3075(3) -0.2615(3) 0.5330(2) 0.0339(10) Uani 1 1 d . .
C19C C 0.2451(4) -0.2423(3) 0.5481(3) 0.0553(15) Uani 1 1 d . .
H19C H 0.2719 -0.1877 0.5750 0.066 Uiso 1 1 calc R U
C20C C 0.1450(4) -0.3006(4) 0.5249(4) 0.079(2) Uani 1 1 d . .
H20C H 0.1041 -0.2859 0.5361 0.095 Uiso 1 1 calc R U
C21C C 0.1038(4) -0.3806(4) 0.4853(3) 0.0678(19) Uani 1 1 d . .
H21C H 0.0347 -0.4206 0.4687 0.081 Uiso 1 1 calc R U
C22C C 0.1638(4) -0.4014(3) 0.4703(3) 0.0531(14) Uani 1 1 d . .
H22C H 0.1362 -0.4563 0.4436 0.064 Uiso 1 1 calc R U
C23C C 0.2644(3) -0.3434(3) 0.4937(2) 0.0394(11) Uani 1 1 d . .
H23C H 0.3049 -0.3591 0.4830 0.047 Uiso 1 1 calc R U
C24C C 0.4868(3) 0.0107(3) 0.6860(2) 0.0286(9) Uani 1 1 d . .
C25C C 0.4086(3) 0.0157(3) 0.6894(2) 0.0320(10) Uani 1 1 d . .
H25C H 0.3943 0.0500 0.6728 0.038 Uiso 1 1 calc R U
C26C C 0.3516(3) -0.0286(3) 0.7165(2) 0.0374(11) Uani 1 1 d . .
H26C H 0.2985 -0.0248 0.7183 0.045 Uiso 1 1 calc R U
C27C C 0.3721(3) -0.0784(3) 0.7411(2) 0.0395(11) Uani 1 1 d . .
H27C H 0.3328 -0.1091 0.7596 0.047 Uiso 1 1 calc R U
C28C C 0.4497(4) -0.0834(3) 0.7387(3) 0.0425(12) Uani 1 1 d . .
H28C H 0.4633 -0.1178 0.7555 0.051 Uiso 1 1 calc R U
C29C C 0.5080(3) -0.0389(3) 0.7121(2) 0.0350(10) Uani 1 1 d . .
H29C H 0.5621 -0.0420 0.7116 0.042 Uiso 1 1 calc R U
C30C C 0.6679(3) -0.1672(3) 0.6156(2) 0.0340(10) Uani 1 1 d . .
C31C C 0.7433(3) -0.1328(3) 0.5960(2) 0.0367(11) Uani 1 1 d . .
H31C H 0.7435 -0.0994 0.5729 0.044 Uiso 1 1 calc R U
C32C C 0.8179(4) -0.1467(3) 0.6097(3) 0.0453(13) Uani 1 1 d . .
H32C H 0.8685 -0.1230 0.5960 0.054 Uiso 1 1 calc R U
C33C C 0.8186(4) -0.1949(3) 0.6433(3) 0.0549(16) Uani 1 1 d . .
H33C H 0.8698 -0.2043 0.6529 0.066 Uiso 1 1 calc R U
C34C C 0.7449(4) -0.2293(3) 0.6628(3) 0.0521(15) Uani 1 1 d . .
H34C H 0.7455 -0.2626 0.6859 0.063 Uiso 1 1 calc R U
C35C C 0.6697(4) -0.2161(3) 0.6493(2) 0.0413(12) Uani 1 1 d . .
H35C H 0.6193 -0.2404 0.6630 0.050 Uiso 1 1 calc R U
C36C C 0.6708(3) 0.0547(3) 0.5510(2) 0.0288(9) Uani 1 1 d . .
C37C C 0.7676(3) 0.1099(3) 0.5595(2) 0.0331(10) Uani 1 1 d . .
H37C H 0.8102 0.1603 0.5955 0.040 Uiso 1 1 calc R U
C38C C 0.8017(4) 0.0918(3) 0.5163(3) 0.0423(12) Uani 1 1 d . .
H38C H 0.8668 0.1303 0.5220 0.051 Uiso 1 1 calc R U
C39C C 0.7408(4) 0.0175(3) 0.4646(2) 0.0426(12) Uani 1 1 d . .
H39C H 0.7642 0.0052 0.4348 0.051 Uiso 1 1 calc R U
C40C C 0.6462(4) -0.0389(3) 0.4563(2) 0.0376(11) Uani 1 1 d . .
H40C H 0.6053 -0.0903 0.4213 0.045 Uiso 1 1 calc R U
C41C C 0.6109(3) -0.0208(3) 0.4985(2) 0.0295(10) Uani 1 1 d . .
H41C H 0.5455 -0.0596 0.4921 0.035 Uiso 1 1 calc R U
O1D O 0.1053(2) 0.3336(2) 0.74631(18) 0.0513(10) Uani 1 1 d . .
N1D N 0.4435(3) 0.4517(2) 0.7070(2) 0.0398(10) Uani 1 1 d . .
C1D C 0.1881(3) 0.3579(3) 0.7429(2) 0.0402(12) Uani 1 1 d . .
C2D C 0.2752(3) 0.4396(3) 0.7830(2) 0.0378(11) Uani 1 1 d . .
C3D C 0.3585(3) 0.4674(3) 0.7709(3) 0.0421(12) Uani 1 1 d . .
H3DA H 0.4146 0.5222 0.7954 0.051 Uiso 1 1 calc R U
C4D C 0.3610(3) 0.4168(3) 0.7239(2) 0.0398(11) Uani 1 1 d . .
C5D C 0.2819(3) 0.3347(3) 0.6891(2) 0.0377(11) Uani 1 1 d . .
H5DA H 0.2866 0.2994 0.6590 0.045 Uiso 1 1 calc R U
C6D C 0.1970(3) 0.3049(3) 0.6987(2) 0.0385(11) Uani 1 1 d . .
C7D C 0.5372(3) 0.4864(3) 0.7495(2) 0.0383(11) Uani 1 1 d . .
C8D C 0.6141(3) 0.5229(3) 0.7323(3) 0.0401(12) Uani 1 1 d . .
H8DA H 0.6800 0.5489 0.7628 0.048 Uiso 1 1 calc R U
C9D C 0.5988(3) 0.5230(3) 0.6725(3) 0.0398(12) Uani 1 1 d . .
C10D C 0.5016(3) 0.4854(3) 0.6296(3) 0.0441(12) Uani 1 1 d . .
H10D H 0.4876 0.4825 0.5877 0.053 Uiso 1 1 calc R U
C11D C 0.4248(3) 0.4520(3) 0.6475(3) 0.0424(12) Uani 1 1 d . .
C12D C 0.6825(3) 0.5591(3) 0.6551(3) 0.0407(12) Uani 1 1 d . .
C13D C 0.7777(3) 0.6229(3) 0.7014(3) 0.0449(13) Uani 1 1 d . .
H13D H 0.7884 0.6440 0.7440 0.054 Uiso 1 1 calc R U
C14D C 0.8560(4) 0.6552(3) 0.6848(3) 0.0546(17) Uani 1 1 d . .
H14D H 0.9205 0.6986 0.7160 0.065 Uiso 1 1 calc R U
C15D C 0.8408(4) 0.6245(4) 0.6228(3) 0.0602(17) Uani 1 1 d . .
H15D H 0.8947 0.6469 0.6116 0.072 Uiso 1 1 calc R U
C16D C 0.7475(4) 0.5616(4) 0.5773(3) 0.0567(15) Uani 1 1 d . .
H16D H 0.7370 0.5404 0.5348 0.068 Uiso 1 1 calc R U
C17D C 0.6686(4) 0.5290(3) 0.5939(3) 0.0470(13) Uani 1 1 d . .
H17D H 0.6044 0.4854 0.5625 0.056 Uiso 1 1 calc R U
C18D C 0.2761(3) 0.4966(3) 0.8340(2) 0.0343(11) Uani 1 1 d . .
C19D C 0.3389(3) 0.5824(3) 0.8530(3) 0.0430(12) Uani 1 1 d . .
H19D H 0.3798 0.6033 0.8322 0.052 Uiso 1 1 calc R U
C20D C 0.3425(4) 0.6368(3) 0.9010(3) 0.0474(13) Uani 1 1 d . .
H20D H 0.3870 0.6943 0.9135 0.057 Uiso 1 1 calc R U
C21D C 0.2817(4) 0.6082(3) 0.9311(3) 0.0477(13) Uani 1 1 d . .
H21D H 0.2834 0.6455 0.9638 0.057 Uiso 1 1 calc R U
C22D C 0.2180(4) 0.5236(3) 0.9123(3) 0.0468(13) Uani 1 1 d . .
H22D H 0.1756 0.5032 0.9323 0.056 Uiso 1 1 calc R U
C23D C 0.2155(4) 0.4686(3) 0.8651(2) 0.0419(12) Uani 1 1 d . .
H23D H 0.1722 0.4112 0.8535 0.050 Uiso 1 1 calc R U
C24D C 0.5597(3) 0.4823(3) 0.8129(3) 0.0435(12) Uani 1 1 d . .
C25D C 0.6366(4) 0.5537(4) 0.8654(3) 0.0559(15) Uani 1 1 d . .
H25D H 0.6680 0.6046 0.8607 0.067 Uiso 1 1 calc R U
C26D C 0.6675(4) 0.5511(4) 0.9238(3) 0.0649(17) Uani 1 1 d . .
H26D H 0.7184 0.6005 0.9595 0.078 Uiso 1 1 calc R U
C27D C 0.6250(5) 0.4775(5) 0.9309(3) 0.0688(18) Uani 1 1 d . .
H27D H 0.6482 0.4757 0.9711 0.083 Uiso 1 1 calc R U
C28D C 0.5486(5) 0.4061(4) 0.8796(3) 0.0670(17) Uani 1 1 d . .
H28D H 0.5191 0.3553 0.8846 0.080 Uiso 1 1 calc R U
C29D C 0.5149(5) 0.4085(4) 0.8209(3) 0.0546(15) Uani 1 1 d . .
H29D H 0.4610 0.3595 0.7859 0.066 Uiso 1 1 calc R U
C30D C 0.1135(3) 0.2173(3) 0.6599(2) 0.0367(11) Uani 1 1 d . .
C31D C 0.0929(3) 0.1813(3) 0.5968(2) 0.0390(11) Uani 1 1 d . .
H31D H 0.1287 0.2143 0.5779 0.047 Uiso 1 1 calc R U
C32D C 0.0206(4) 0.0978(3) 0.5613(3) 0.0454(13) Uani 1 1 d . .
H32D H 0.0093 0.0737 0.5190 0.054 Uiso 1 1 calc R U
C33D C -0.0344(4) 0.0501(3) 0.5877(3) 0.0455(13) Uani 1 1 d . .
H33D H -0.0844 -0.0066 0.5634 0.055 Uiso 1 1 calc R U
C34D C -0.0166(4) 0.0852(3) 0.6500(3) 0.0448(13) Uani 1 1 d . .
H34D H -0.0543 0.0523 0.6681 0.054 Uiso 1 1 calc R U
C35D C 0.0561(3) 0.1682(3) 0.6857(3) 0.0414(12) Uani 1 1 d . .
H35D H 0.0672 0.1918 0.7280 0.050 Uiso 1 1 calc R U
C36D C 0.3221(3) 0.4182(3) 0.6026(3) 0.0440(12) Uani 1 1 d . .
C37D C 0.2757(4) 0.3514(3) 0.5459(2) 0.0434(12) Uani 1 1 d . .
H37D H 0.3104 0.3286 0.5355 0.052 Uiso 1 1 calc R U
C38D C 0.1792(4) 0.3181(4) 0.5047(3) 0.0558(15) Uani 1 1 d . .
H38D H 0.1475 0.2719 0.4664 0.067 Uiso 1 1 calc R U
C39D C 0.1300(4) 0.3506(5) 0.5183(3) 0.072(2) Uani 1 1 d . .
H39D H 0.0638 0.3273 0.4896 0.086 Uiso 1 1 calc R U
C40D C 0.1750(5) 0.4175(6) 0.5736(4) 0.106(3) Uani 1 1 d . .
H40D H 0.1398 0.4406 0.5825 0.127 Uiso 1 1 calc R U
C41D C 0.2714(5) 0.4517(5) 0.6167(4) 0.089(3) Uani 1 1 d . .
H41D H 0.3018 0.4972 0.6551 0.107 Uiso 1 1 calc R U
O1W O 0.1653(6) 0.0127(5) 0.9387(4) 0.135(2) Uiso 1 1 d . .
O2W O 0.7044(3) 0.3330(2) 0.88890(18) 0.0545(9) Uiso 1 1 d . .
O3W O 0.5451(4) 0.6330(3) 0.5153(3) 0.0932(16) Uiso 1 1 d . .
O4W O 0.9534(3) 0.3012(3) 0.6436(2) 0.0721(12) Uiso 1 1 d . .
O5W O 0.6449(7) 0.8831(6) 0.9649(5) 0.170(3) Uiso 1 1 d . .
O6W O 0.5708(12) 0.7418(10) 0.8607(8) 0.279(7) Uiso 1 1 d . .
O7W O 0.5055(10) 0.6450(9) 0.7456(7) 0.248(6) Uiso 1 1 d . .
O8W O 0.3982(10) 0.6661(9) 0.6476(7) 0.242(6) Uiso 1 1 d . .

loop_
_atom_site_aniso_label
_atom_site_aniso_U_11
_atom_site_aniso_U_22
_atom_site_aniso_U_33
_atom_site_aniso_U_23
_atom_site_aniso_U_13
_atom_site_aniso_U_12
O1A 0.063(2) 0.032(2) 0.071(3) 0.0255(19) 0.025(2) 0.0226(18)
N1A 0.0273(18) 0.0247(19) 0.043(2) 0.0161(18) 0.0111(17) 0.0127(16)
C1A 0.047(3) 0.028(3) 0.040(3) 0.014(2) 0.010(2) 0.018(2)
C2A 0.039(2) 0.034(3) 0.032(3) 0.016(2) 0.009(2) 0.014(2)
C3A 0.034(2) 0.029(2) 0.036(3) 0.013(2) 0.011(2) 0.015(2)
C4A 0.032(2) 0.027(2) 0.042(3) 0.012(2) 0.008(2) 0.016(2)
C5A 0.034(2) 0.027(2) 0.038(3) 0.013(2) 0.008(2) 0.014(2)
C6A 0.039(2) 0.033(3) 0.039(3) 0.018(2) 0.011(2) 0.020(2)
C7A 0.026(2) 0.029(2) 0.038(3) 0.016(2) 0.0120(19) 0.0159(19)
C8A 0.029(2) 0.032(3) 0.047(3) 0.018(2) 0.015(2) 0.016(2)
C9A 0.026(2) 0.032(2) 0.042(3) 0.015(2) 0.011(2) 0.018(2)
C10A 0.027(2) 0.026(2) 0.043(3) 0.017(2) 0.014(2) 0.0109(19)
C11A 0.027(2) 0.027(2) 0.039(3) 0.014(2) 0.009(2) 0.0125(19)
C12A 0.027(2) 0.026(2) 0.043(3) 0.014(2) 0.013(2) 0.0149(19)
C13A 0.030(2) 0.038(3) 0.065(4) 0.027(3) 0.025(2) 0.021(2)
C14A 0.056(3) 0.044(3) 0.072(4) 0.028(3) 0.042(3) 0.037(3)
C15A 0.042(3) 0.032(3) 0.049(3) 0.020(2) 0.020(2) 0.021(2)
C16A 0.027(2) 0.032(3) 0.046(3) 0.021(2) 0.016(2) 0.013(2)
C17A 0.029(2) 0.029(2) 0.033(3) 0.015(2) 0.0134(19) 0.0148(19)
C18A 0.037(2) 0.031(3) 0.038(3) 0.018(2) 0.007(2) 0.010(2)
C19A 0.047(3) 0.040(3) 0.039(3) 0.019(2) 0.016(2) 0.016(2)
C20A 0.054(3) 0.054(4) 0.050(4) 0.030(3) 0.024(3) 0.022(3)
C21A 0.045(3) 0.052(4) 0.059(4) 0.030(3) 0.018(3) 0.012(3)
C22A 0.048(3) 0.038(3) 0.044(3) 0.022(3) 0.017(3) 0.009(3)
C23A 0.049(3) 0.031(3) 0.047(3) 0.020(2) 0.017(2) 0.014(2)
C24A 0.031(2) 0.024(2) 0.038(3) 0.011(2) 0.010(2) 0.0128(19)
C25A 0.039(3) 0.045(3) 0.050(3) 0.020(3) 0.019(2) 0.027(2)
C26A 0.051(3) 0.065(4) 0.057(4) 0.028(3) 0.032(3) 0.038(3)
C27A 0.054(3) 0.050(3) 0.053(4) 0.024(3) 0.028(3) 0.024(3)
C28A 0.052(3) 0.041(3) 0.046(3) 0.022(3) 0.022(3) 0.027(3)
C29A 0.037(2) 0.035(3) 0.046(3) 0.019(2) 0.017(2) 0.018(2)
C30A 0.045(3) 0.035(3) 0.054(3) 0.018(3) 0.011(3) 0.023(2)
C31A 0.053(3) 0.051(3) 0.061(4) 0.021(3) 0.018(3) 0.036(3)
C32A 0.065(4) 0.059(4) 0.095(5) 0.023(4) 0.036(4) 0.038(3)
C33A 0.085(5) 0.078(5) 0.194(10) 0.069(6) 0.078(6) 0.062(5)
C34A 0.113(7) 0.098(6) 0.209(11) 0.106(7) 0.086(8) 0.088(6)
C35A 0.083(5) 0.080(5) 0.129(7) 0.071(5) 0.051(5) 0.065(4)
C36A 0.032(2) 0.034(3) 0.037(3) 0.016(2) 0.012(2) 0.019(2)
C37A 0.036(2) 0.034(3) 0.046(3) 0.017(2) 0.015(2) 0.017(2)
C38A 0.040(3) 0.048(3) 0.050(3) 0.026(3) 0.023(2) 0.028(3)
C39A 0.055(3) 0.057(3) 0.042(3) 0.025(3) 0.021(3) 0.039(3)
C40A 0.042(3) 0.038(3) 0.039(3) 0.011(2) 0.008(2) 0.018(2)
C41A 0.030(2) 0.035(3) 0.037(3) 0.013(2) 0.010(2) 0.016(2)
O1B 0.0289(15) 0.0437(19) 0.0347(18) 0.0181(15) 0.0169(13) 0.0224(14)
N1B 0.0257(17) 0.030(2) 0.037(2) 0.0131(17) 0.0163(16) 0.0145(16)
C1B 0.025(2) 0.028(2) 0.033(2) 0.0092(19) 0.0155(18) 0.0145(18)
C2B 0.026(2) 0.025(2) 0.032(2) 0.0073(19) 0.0111(19) 0.0138(18)
C3B 0.031(2) 0.033(2) 0.032(2) 0.010(2) 0.0156(19) 0.019(2)
C4B 0.0200(19) 0.025(2) 0.038(3) 0.010(2) 0.0141(18) 0.0102(18)
C5B 0.026(2) 0.033(2) 0.038(3) 0.014(2) 0.0118(19) 0.0193(19)
C6B 0.025(2) 0.028(2) 0.030(2) 0.0088(19) 0.0113(18) 0.0165(18)
C7B 0.029(2) 0.039(3) 0.045(3) 0.014(2) 0.019(2) 0.020(2)
C8B 0.034(2) 0.041(3) 0.049(3) 0.013(2) 0.020(2) 0.024(2)
C9B 0.030(2) 0.036(3) 0.044(3) 0.017(2) 0.018(2) 0.020(2)
C10B 0.025(2) 0.034(3) 0.037(3) 0.013(2) 0.0111(19) 0.014(2)
C11B 0.025(2) 0.035(3) 0.042(3) 0.019(2) 0.014(2) 0.018(2)
C12B 0.030(2) 0.041(3) 0.053(3) 0.022(2) 0.024(2) 0.025(2)
C13B 0.044(3) 0.065(4) 0.064(4) 0.023(3) 0.032(3) 0.029(3)
C14B 0.066(4) 0.082(5) 0.085(5) 0.030(4) 0.055(4) 0.044(4)
C15B 0.053(4) 0.073(4) 0.113(6) 0.051(4) 0.061(4) 0.040(4)
C16B 0.032(3) 0.055(3) 0.093(5) 0.041(3) 0.032(3) 0.029(3)
C17B 0.036(3) 0.048(3) 0.061(3) 0.027(3) 0.024(2) 0.031(2)
C18B 0.027(2) 0.029(2) 0.030(2) 0.012(2) 0.0125(19) 0.0141(19)
C19B 0.035(2) 0.034(3) 0.033(3) 0.013(2) 0.016(2) 0.020(2)
C20B 0.041(3) 0.032(3) 0.035(3) 0.009(2) 0.011(2) 0.019(2)
C21B 0.029(2) 0.038(3) 0.033(3) 0.015(2) 0.009(2) 0.019(2)
C22B 0.027(2) 0.037(3) 0.037(3) 0.013(2) 0.013(2) 0.018(2)
C23B 0.025(2) 0.031(2) 0.031(2) 0.012(2) 0.0108(18) 0.0152(19)
C24B 0.027(2) 0.034(3) 0.047(3) 0.005(2) 0.017(2) 0.014(2)
C25B 0.048(3) 0.047(3) 0.057(4) 0.010(3) 0.011(3) 0.025(3)
C26B 0.051(3) 0.057(4) 0.056(4) -0.001(3) 0.006(3) 0.027(3)
C27B 0.052(3) 0.042(4) 0.070(5) -0.001(3) 0.018(3) 0.009(3)
C28B 0.071(4) 0.037(4) 0.078(5) 0.013(3) 0.015(4) 0.008(3)
C29B 0.055(3) 0.036(3) 0.060(4) 0.017(3) 0.013(3) 0.009(3)
C30B 0.031(2) 0.034(2) 0.031(2) 0.014(2) 0.0160(19) 0.024(2)
C31B 0.032(2) 0.039(3) 0.039(3) 0.012(2) 0.014(2) 0.024(2)
C32B 0.047(3) 0.048(3) 0.028(3) 0.015(2) 0.012(2) 0.032(2)
C33B 0.056(3) 0.056(3) 0.041(3) 0.029(3) 0.029(3) 0.043(3)
C34B 0.043(3) 0.047(3) 0.049(3) 0.031(3) 0.028(2) 0.031(2)
C35B 0.032(2) 0.039(3) 0.038(3) 0.021(2) 0.015(2) 0.025(2)
C36B 0.0192(19) 0.029(2) 0.040(3) 0.010(2) 0.0148(19) 0.0083(18)
C37B 0.033(2) 0.044(3) 0.043(3) 0.011(2) 0.015(2) 0.020(2)
C38B 0.037(3) 0.068(4) 0.043(3) 0.006(3) 0.015(2) 0.023(3)
C39B 0.037(3) 0.039(3) 0.063(4) 0.001(3) 0.020(3) 0.016(2)
C40B 0.039(3) 0.034(3) 0.076(4) 0.017(3) 0.030(3) 0.020(2)
C41B 0.036(2) 0.039(3) 0.058(3) 0.019(3) 0.023(2) 0.022(2)
O1C 0.0389(18) 0.0253(18) 0.073(3) 0.0146(17) 0.0165(18) 0.0174(15)
N1C 0.0257(16) 0.0220(18) 0.032(2) 0.0124(15) 0.0114(15) 0.0146(15)
C1C 0.036(2) 0.025(2) 0.037(3) 0.011(2) 0.014(2) 0.018(2)
C2C 0.031(2) 0.027(2) 0.033(3) 0.010(2) 0.014(2) 0.0153(19)
C3C 0.029(2) 0.035(2) 0.031(2) 0.015(2) 0.0143(19) 0.020(2)
C4C 0.030(2) 0.024(2) 0.032(2) 0.0138(19) 0.0143(19) 0.0157(19)
C5C 0.027(2) 0.028(2) 0.028(2) 0.0116(19) 0.0100(18) 0.0158(19)
C6C 0.029(2) 0.030(2) 0.032(3) 0.014(2) 0.0104(19) 0.0165(19)
C7C 0.0216(19) 0.028(2) 0.034(2) 0.0120(19) 0.0101(18) 0.0158(18)
C8C 0.028(2) 0.032(2) 0.037(3) 0.016(2) 0.0164(19) 0.0212(19)
C9C 0.028(2) 0.026(2) 0.033(2) 0.0141(19) 0.0122(19) 0.0172(19)
C10C 0.031(2) 0.029(2) 0.037(3) 0.016(2) 0.018(2) 0.0194(19)
C11C 0.026(2) 0.028(2) 0.035(2) 0.016(2) 0.0134(19) 0.0180(18)
C12C 0.024(2) 0.026(2) 0.036(3) 0.014(2) 0.0152(19) 0.0165(18)
C13C 0.026(2) 0.031(2) 0.035(3) 0.013(2) 0.0148(19) 0.0192(19)
C14C 0.032(2) 0.031(2) 0.041(3) 0.008(2) 0.012(2) 0.020(2)
C15C 0.034(2) 0.026(2) 0.049(3) 0.013(2) 0.014(2) 0.019(2)
C16C 0.045(3) 0.033(3) 0.052(3) 0.026(2) 0.028(2) 0.023(2)
C17C 0.043(2) 0.032(3) 0.041(3) 0.018(2) 0.026(2) 0.023(2)
C18C 0.030(2) 0.034(3) 0.035(3) 0.012(2) 0.014(2) 0.017(2)
C19C 0.034(3) 0.041(3) 0.072(4) 0.003(3) 0.021(3) 0.017(2)
C20C 0.033(3) 0.061(4) 0.101(6) -0.008(4) 0.026(3) 0.015(3)
C21C 0.029(3) 0.046(4) 0.084(5) 0.002(3) 0.017(3) 0.004(3)
C22C 0.035(3) 0.038(3) 0.054(4) 0.007(3) 0.010(2) 0.007(2)
C23C 0.038(2) 0.032(3) 0.036(3) 0.008(2) 0.014(2) 0.014(2)
C24C 0.025(2) 0.024(2) 0.032(2) 0.0090(19) 0.0124(18) 0.0121(18)
C25C 0.028(2) 0.032(2) 0.034(3) 0.014(2) 0.0127(19) 0.0156(19)
C26C 0.028(2) 0.043(3) 0.035(3) 0.013(2) 0.014(2) 0.016(2)
C27C 0.035(2) 0.042(3) 0.040(3) 0.022(2) 0.021(2) 0.015(2)
C28C 0.049(3) 0.037(3) 0.047(3) 0.026(2) 0.024(2) 0.023(2)
C29C 0.036(2) 0.037(3) 0.036(3) 0.018(2) 0.017(2) 0.021(2)
C30C 0.031(2) 0.029(2) 0.039(3) 0.010(2) 0.010(2) 0.019(2)
C31C 0.032(2) 0.034(3) 0.037(3) 0.009(2) 0.010(2) 0.018(2)
C32C 0.033(2) 0.043(3) 0.063(4) 0.020(3) 0.018(2) 0.026(2)
C33C 0.041(3) 0.044(3) 0.074(4) 0.014(3) 0.007(3) 0.033(3)
C34C 0.050(3) 0.034(3) 0.069(4) 0.024(3) 0.010(3) 0.028(3)
C35C 0.042(3) 0.030(3) 0.051(3) 0.018(2) 0.013(2) 0.022(2)
C36C 0.031(2) 0.029(2) 0.034(3) 0.014(2) 0.0150(19) 0.0210(19)
C37C 0.030(2) 0.030(2) 0.038(3) 0.011(2) 0.014(2) 0.017(2)
C38C 0.038(2) 0.045(3) 0.052(3) 0.020(3) 0.027(2) 0.024(2)
C39C 0.054(3) 0.046(3) 0.045(3) 0.017(3) 0.027(3) 0.036(3)
C40C 0.043(3) 0.039(3) 0.029(3) 0.008(2) 0.010(2) 0.027(2)
C41C 0.027(2) 0.031(2) 0.031(2) 0.011(2) 0.0090(19) 0.0189(19)
O1D 0.0297(17) 0.045(2) 0.065(3) 0.0058(18) 0.0253(17) 0.0136(16)
N1D 0.0269(19) 0.032(2) 0.053(3) 0.008(2) 0.0170(19) 0.0149(17)
C1D 0.026(2) 0.035(3) 0.049(3) 0.007(2) 0.015(2) 0.014(2)
C2D 0.028(2) 0.033(3) 0.043(3) 0.005(2) 0.013(2) 0.016(2)
C3D 0.027(2) 0.035(3) 0.053(3) 0.006(2) 0.014(2) 0.015(2)
C4D 0.031(2) 0.034(3) 0.052(3) 0.011(2) 0.023(2) 0.016(2)
C5D 0.026(2) 0.033(3) 0.048(3) 0.008(2) 0.017(2) 0.015(2)
C6D 0.024(2) 0.031(3) 0.050(3) 0.007(2) 0.013(2) 0.013(2)
C7D 0.029(2) 0.035(3) 0.055(3) 0.015(2) 0.022(2) 0.020(2)
C8D 0.026(2) 0.036(3) 0.055(3) 0.014(2) 0.017(2) 0.017(2)
C9D 0.037(2) 0.036(3) 0.053(3) 0.019(2) 0.022(2) 0.022(2)
C10D 0.035(2) 0.044(3) 0.061(3) 0.023(3) 0.024(2) 0.024(2)
C11D 0.029(2) 0.037(3) 0.061(4) 0.016(3) 0.022(2) 0.018(2)
C12D 0.035(2) 0.041(3) 0.057(3) 0.027(3) 0.022(2) 0.024(2)
C13D 0.028(2) 0.044(3) 0.072(4) 0.034(3) 0.020(2) 0.024(2)
C14D 0.027(2) 0.052(3) 0.094(5) 0.050(3) 0.022(3) 0.023(2)
C15D 0.033(3) 0.075(4) 0.092(5) 0.057(4) 0.031(3) 0.032(3)
C16D 0.042(3) 0.071(4) 0.071(4) 0.045(3) 0.030(3) 0.032(3)
C17D 0.033(2) 0.049(3) 0.068(4) 0.032(3) 0.026(3) 0.024(2)
C18D 0.028(2) 0.034(3) 0.039(3) 0.011(2) 0.010(2) 0.019(2)
C19D 0.035(2) 0.035(3) 0.049(3) 0.006(2) 0.019(2) 0.017(2)
C20D 0.044(3) 0.035(3) 0.058(4) 0.009(3) 0.024(3) 0.021(2)
C21D 0.058(3) 0.046(3) 0.051(3) 0.015(3) 0.033(3) 0.033(3)
C22D 0.048(3) 0.050(3) 0.049(3) 0.020(3) 0.028(3) 0.028(3)
C23D 0.046(3) 0.038(3) 0.047(3) 0.018(2) 0.024(2) 0.025(2)
C24D 0.034(2) 0.048(3) 0.052(3) 0.012(3) 0.021(2) 0.026(2)
C25D 0.029(2) 0.049(3) 0.069(4) 0.010(3) 0.010(3) 0.018(2)
C26D 0.042(3) 0.074(5) 0.055(4) 0.012(3) 0.006(3) 0.029(3)
C27D 0.063(4) 0.084(5) 0.058(4) 0.022(4) 0.019(3) 0.047(4)
C28D 0.087(5) 0.071(4) 0.068(5) 0.032(4) 0.041(4) 0.056(4)
C29D 0.063(3) 0.049(3) 0.062(4) 0.017(3) 0.032(3) 0.037(3)
C30D 0.026(2) 0.034(3) 0.049(3) 0.012(2) 0.014(2) 0.019(2)
C31D 0.031(2) 0.033(3) 0.043(3) 0.008(2) 0.014(2) 0.016(2)
C32D 0.038(3) 0.036(3) 0.046(3) 0.007(2) 0.010(2) 0.018(2)
C33D 0.034(2) 0.028(3) 0.053(3) 0.009(2) 0.005(2) 0.013(2)
C34D 0.037(3) 0.032(3) 0.056(4) 0.016(3) 0.016(2) 0.016(2)
C35D 0.031(2) 0.041(3) 0.045(3) 0.012(2) 0.012(2) 0.019(2)
C36D 0.032(2) 0.044(3) 0.048(3) 0.008(3) 0.018(2) 0.019(2)
C37D 0.054(3) 0.043(3) 0.046(3) 0.023(3) 0.027(3) 0.030(3)
C38D 0.045(3) 0.059(4) 0.047(3) 0.017(3) 0.015(3) 0.021(3)
C39D 0.031(3) 0.101(5) 0.049(4) 0.013(4) 0.006(3) 0.026(3)
C40D 0.057(4) 0.152(8) 0.081(5) -0.018(5) 0.004(4) 0.078(5)
C41D 0.048(3) 0.110(6) 0.075(5) -0.019(4) -0.003(3) 0.058(4)

loop_
_atom_type_symbol
_atom_type_description
_atom_type_scat_dispersion_real
_atom_type_scat_dispersion_imag
_atom_type_scat_source
C C 0.0181 0.0091 'International Tables Vol C Tables 4.2.6.8 and 6.1.1.4'
H H 0.0000 0.0000 'International Tables Vol C Tables 4.2.6.8 and 6.1.1.4'
N N 0.0311 0.0180 'International Tables Vol C Tables 4.2.6.8 and 6.1.1.4'
O O 0.0492 0.0322 'International Tables Vol C Tables 4.2.6.8 and 6.1.1.4'

loop_
_geom_angle_atom_site_label_1
_geom_angle_atom_site_label_2
_geom_angle_atom_site_label_3
_geom_angle
C7A N1A C11A 120.7(4)
C7A N1A C4A 120.2(4)
C11A N1A C4A 119.1(4)
O1A C1A C2A 122.1(5)
O1A C1A C6A 120.3(5)
C2A C1A C6A 117.5(4)
C3A C2A C1A 119.7(4)
C3A C2A C18A 117.0(5)
C1A C2A C18A 123.3(4)
C4A C3A C2A 121.1(4)
C4A C3A H3AA 119.4
C2A C3A H3AA 119.4
C5A C4A C3A 120.9(4)
C5A C4A N1A 119.9(4)
C3A C4A N1A 119.1(4)
C4A C5A C6A 120.4(4)
C4A C5A H5AA 119.8
C6A C5A H5AA 119.8
C5A C6A C1A 120.2(4)
C5A C6A C30A 118.6(5)
C1A C6A C30A 121.1(4)
N1A C7A C8A 119.1(4)
N1A C7A C24A 121.6(4)
C8A C7A C24A 119.3(4)
C7A C8A C9A 121.6(5)
C7A C8A H8AA 119.2
C9A C8A H8AA 119.2
C10A C9A C8A 118.4(4)
C10A C9A C12A 121.2(4)
C8A C9A C12A 120.4(4)
C9A C10A C11A 120.8(5)
C9A C10A H10A 119.6
C11A C10A H10A 119.6
N1A C11A C10A 119.2(4)
N1A C11A C36A 119.6(4)
C10A C11A C36A 121.2(4)
C13A C12A C17A 119.4(4)
C13A C12A C9A 120.2(4)
C17A C12A C9A 120.3(4)
C14A C13A C12A 119.7(4)
C14A C13A H13A 120.1
C12A C13A H13A 120.1
C15A C14A C13A 120.5(5)
C15A C14A H14A 119.7
C13A C14A H14A 119.7
C16A C15A C14A 119.5(5)
C16A C15A H15A 120.2
C14A C15A H15A 120.2
C15A C16A C17A 121.0(4)
C15A C16A H16A 119.5
C17A C16A H16A 119.5
C16A C17A C12A 119.8(4)
C16A C17A H17A 120.1
C12A C17A H17A 120.1
C23A C18A C19A 117.6(5)
C23A C18A C2A 122.0(5)
C19A C18A C2A 120.2(5)
C20A C19A C18A 121.5(5)
C20A C19A H19A 119.3
C18A C19A H19A 119.3
C21A C20A C19A 119.8(6)
C21A C20A H20A 120.1
C19A C20A H20A 120.1
C22A C21A C20A 120.0(6)
C22A C21A H21A 120.0
C20A C21A H21A 120.0
C21A C22A C23A 120.7(5)
C21A C22A H22A 119.6
C23A C22A H22A 119.6
C18A C23A C22A 120.3(6)
C18A C23A H23A 119.9
C22A C23A H23A 119.9
C25A C24A C29A 119.0(5)
C25A C24A C7A 117.3(4)
C29A C24A C7A 123.6(4)
C26A C25A C24A 121.1(5)
C26A C25A H25A 119.4
C24A C25A H25A 119.4
C25A C26A C27A 120.1(5)
C25A C26A H26A 119.9
C27A C26A H26A 119.9
C26A C27A C28A 119.1(5)
C26A C27A H27A 120.4
C28A C27A H27A 120.4
C29A C28A C27A 121.3(5)
C29A C28A H28A 119.3
C27A C28A H28A 119.3
C28A C29A C24A 119.1(5)
C28A C29A H29A 120.4
C24A C29A H29A 120.4
C31A C30A C35A 117.3(6)
C31A C30A C6A 120.4(4)
C35A C30A C6A 122.2(6)
C30A C31A C32A 122.9(6)
C30A C31A H31A 118.5
C32A C31A H31A 118.5
C33A C32A C31A 118.4(8)
C33A C32A H32A 120.8
C31A C32A H32A 120.8
C34A C33A C32A 119.8(7)
C34A C33A H33A 120.1
C32A C33A H33A 120.1
C33A C34A C35A 122.2(7)
C33A C34A H34A 118.9
C35A C34A H34A 118.9
C34A C35A C30A 119.3(8)
C34A C35A H35A 120.3
C30A C35A H35A 120.3
C37A C36A C41A 119.3(5)
C37A C36A C11A 119.4(4)
C41A C36A C11A 121.3(4)
C38A C37A C36A 119.7(5)
C38A C37A H37A 120.2
C36A C37A H37A 120.2
C39A C38A C37A 120.6(5)
C39A C38A H38A 119.7
C37A C38A H38A 119.7
C40A C39A C38A 120.0(5)
C40A C39A H39A 120.0
C38A C39A H39A 120.0
C39A C40A C41A 120.6(5)
C39A C40A H40A 119.7
C41A C40A H40A 119.7
C40A C41A C36A 119.7(5)
C40A C41A H41A 120.1
C36A C41A H41A 120.1
C7B N1B C11B 121.2(4)
C7B N1B C4B 119.5(4)
C11B N1B C4B 119.3(4)
O1B C1B C6B 121.8(4)
O1B C1B C2B 120.0(4)
C6B C1B C2B 118.1(4)
C3B C2B C1B 120.6(4)
C3B C2B C18B 119.2(4)
C1B C2B C18B 120.2(4)
C4B C3B C2B 120.1(4)
C4B C3B H3BA 120.0
C2B C3B H3BA 119.9
C5B C4B C3B 121.0(4)
C5B C4B N1B 119.1(4)
C3B C4B N1B 119.9(4)
C4B C5B C6B 121.2(4)
C4B C5B H5BA 119.4
C6B C5B H5BA 119.4
C5B C6B C1B 118.8(4)
C5B C6B C30B 118.9(4)
C1B C6B C30B 122.3(4)
N1B C7B C8B 119.5(4)
N1B C7B C24B 120.7(4)
C8B C7B C24B 119.6(4)
C9B C8B C7B 121.9(4)
C9B C8B H8BA 119.0
C7B C8B H8BA 119.0
C8B C9B C10B 116.5(4)
C8B C9B C12B 121.5(4)
C10B C9B C12B 121.9(4)
C11B C10B C9B 122.0(4)
C11B C10B H10B 119.0
C9B C10B H10B 119.0
N1B C11B C10B 118.8(4)
N1B C11B C36B 120.5(4)
C10B C11B C36B 120.6(4)
C13B C12B C17B 118.5(5)
C13B C12B C9B 121.3(5)
C17B C12B C9B 120.1(5)
C12B C13B C14B 121.0(6)
C12B C13B H13B 119.5
C14B C13B H13B 119.5
C15B C14B C13B 119.5(6)
C15B C14B H14B 120.2
C13B C14B H14B 120.2
C16B C15B C14B 121.1(5)
C16B C15B H15B 119.4
C14B C15B H15B 119.4
C15B C16B C17B 119.4(6)
C15B C16B H16B 120.3
C17B C16B H16B 120.3
C16B C17B C12B 120.5(5)
C16B C17B H17B 119.8
C12B C17B H17B 119.8
C19B C18B C23B 117.3(4)
C19B C18B C2B 121.2(4)
C23B C18B C2B 121.5(4)
C20B C19B C18B 121.5(4)
C20B C19B H19B 119.3
C18B C19B H19B 119.3
C19B C20B C21B 120.4(5)
C19B C20B H20B 119.8
C21B C20B H20B 119.8
C20B C21B C22B 119.1(4)
C20B C21B H21B 120.5
C22B C21B H21B 120.5
C23B C22B C21B 120.3(4)
C23B C22B H22B 119.8
C21B C22B H22B 119.8
C22B C23B C18B 121.4(4)
C22B C23B H23B 119.3
C18B C23B H23B 119.3
C29B C24B C25B 120.6(5)
C29B C24B C7B 120.9(5)
C25B C24B C7B 118.2(5)
C24B C25B C26B 119.3(6)
C24B C25B H25B 120.4
C26B C25B H25B 120.4
C27B C26B C25B 119.6(6)
C27B C26B H26B 120.2
C25B C26B H26B 120.2
C26B C27B C28B 121.5(6)
C26B C27B H27B 119.3
C28B C27B H27B 119.3
C29B C28B C27B 118.9(7)
C29B C28B H28B 120.6
C27B C28B H28B 120.6
C24B C29B C28B 120.1(6)
C24B C29B H29B 119.9
C28B C29B H29B 119.9
C31B C30B C35B 116.7(4)
C31B C30B C6B 121.3(4)
C35B C30B C6B 122.0(4)
C30B C31B C32B 121.3(5)
C30B C31B H31B 119.3
C32B C31B H31B 119.3
C33B C32B C31B 121.0(5)
C33B C32B H32B 119.5
C31B C32B H32B 119.5
C32B C33B C34B 119.1(5)
C32B C33B H33B 120.5
C34B C33B H33B 120.5
C33B C34B C35B 120.5(5)
C33B C34B H34B 119.7
C35B C34B H34B 119.7
C34B C35B C30B 121.4(4)
C34B C35B H35B 119.3
C30B C35B H35B 119.3
C41B C36B C37B 120.8(5)
C41B C36B C11B 117.6(4)
C37B C36B C11B 121.3(4)
C36B C37B C38B 118.8(5)
C36B C37B H37B 120.6
C38B C37B H37B 120.6
C39B C38B C37B 120.5(6)
C39B C38B H38B 119.8
C37B C38B H38B 119.8
C38B C39B C40B 120.2(5)
C38B C39B H39B 119.9
C40B C39B H39B 119.9
C39B C40B C41B 120.8(5)
C39B C40B H40B 119.6
C41B C40B H40B 119.6
C36B C41B C40B 118.9(5)
C36B C41B H41B 120.5
C40B C41B H41B 120.5
C11C N1C C7C 120.2(3)
C11C N1C C4C 120.3(4)
C7C N1C C4C 119.5(4)
O1C C1C C6C 120.9(4)
O1C C1C C2C 122.0(4)
C6C C1C C2C 117.1(4)
C3C C2C C1C 119.7(4)
C3C C2C C18C 119.2(4)
C1C C2C C18C 121.0(4)
C4C C3C C2C 120.7(4)
C4C C3C H3CA 119.6
C2C C3C H3CA 119.6
C5C C4C C3C 120.7(4)
C5C C4C N1C 119.1(4)
C3C C4C N1C 120.1(4)
C6C C5C C4C 120.5(4)
C6C C5C H5CA 119.7
C4C C5C H5CA 119.7
C5C C6C C1C 121.0(4)
C5C C6C C30C 119.2(4)
C1C C6C C30C 119.8(4)
C8C C7C N1C 120.2(4)
C8C C7C C24C 118.9(4)
N1C C7C C24C 120.9(4)
C7C C8C C9C 121.2(4)
C7C C8C H8CA 119.4
C9C C8C H8CA 119.4
C10C C9C C8C 116.8(4)
C10C C9C C12C 121.0(4)
C8C C9C C12C 122.2(4)
C11C C10C C9C 123.2(4)
C11C C10C H10C 118.4
C9C C10C H10C 118.4
N1C C11C C10C 118.4(4)
N1C C11C C36C 123.2(4)
C10C C11C C36C 118.4(4)
C13C C12C C17C 119.0(4)
C13C C12C C9C 120.5(4)
C17C C12C C9C 120.4(4)
C12C C13C C14C 120.7(4)
C12C C13C H13C 119.7
C14C C13C H13C 119.7
C15C C14C C13C 119.4(5)
C15C C14C H14C 120.3
C13C C14C H14C 120.3
C16C C15C C14C 120.6(4)
C16C C15C H15C 119.7
C14C C15C H15C 119.7
C15C C16C C17C 120.3(5)
C15C C16C H16C 119.9
C17C C16C H16C 119.9
C16C C17C C12C 120.0(4)
C16C C17C H17C 120.0
C12C C17C H17C 120.0
C19C C18C C23C 117.1(4)
C19C C18C C2C 120.1(4)
C23C C18C C2C 122.8(4)
C20C C19C C18C 121.5(5)
C20C C19C H19C 119.2
C18C C19C H19C 119.2
C19C C20C C21C 120.4(6)
C19C C20C H20C 119.8
C21C C20C H20C 119.8
C22C C21C C20C 119.3(5)
C22C C21C H21C 120.4
C20C C21C H21C 120.4
C21C C22C C23C 120.7(5)
C21C C22C H22C 119.6
C23C C22C H22C 119.6
C22C C23C C18C 121.1(5)
C22C C23C H23C 119.5
C18C C23C H23C 119.5
C25C C24C C29C 118.6(4)
C25C C24C C7C 118.2(4)
C29C C24C C7C 123.0(4)
C26C C25C C24C 120.9(4)
C26C C25C H25C 119.5
C24C C25C H25C 119.5
C25C C26C C27C 119.9(4)
C25C C26C H26C 120.0
C27C C26C H26C 120.0
C28C C27C C26C 119.8(4)
C28C C27C H27C 120.1
C26C C27C H27C 120.1
C27C C28C C29C 121.0(4)
C27C C28C H28C 119.5
C29C C28C H28C 119.5
C28C C29C C24C 119.6(4)
C28C C29C H29C 120.2
C24C C29C H29C 120.2
C35C C30C C31C 118.0(4)
C35C C30C C6C 122.2(4)
C31C C30C C6C 119.8(4)
C32C C31C C30C 121.1(5)
C32C C31C H31C 119.5
C30C C31C H31C 119.5
C33C C32C C31C 120.0(5)
C33C C32C H32C 120.0
C31C C32C H32C 120.0
C34C C33C C32C 119.7(4)
C34C C33C H33C 120.2
C32C C33C H33C 120.2
C33C C34C C35C 120.9(5)
C33C C34C H34C 119.6
C35C C34C H34C 119.6
C34C C35C C30C 120.3(5)
C34C C35C H35C 119.8
C30C C35C H35C 119.8
C37C C36C C41C 118.1(4)
C37C C36C C11C 116.8(4)
C41C C36C C11C 124.9(4)
C38C C37C C36C 120.8(4)
C38C C37C H37C 119.6
C36C C37C H37C 119.6
C37C C38C C39C 119.9(5)
C37C C38C H38C 120.1
C39C C38C H38C 120.1
C40C C39C C38C 120.3(5)
C40C C39C H39C 119.8
C38C C39C H39C 119.9
C41C C40C C39C 120.2(5)
C41C C40C H40C 119.9
C39C C40C H40C 119.9
C40C C41C C36C 120.6(4)
C40C C41C H41C 119.7
C36C C41C H41C 119.7
C7D N1D C11D 120.5(4)
C7D N1D C4D 121.0(5)
C11D N1D C4D 118.4(4)
O1D C1D C6D 120.9(4)
O1D C1D C2D 121.5(4)
C6D C1D C2D 117.7(4)
C3D C2D C1D 119.1(4)
C3D C2D C18D 119.0(4)
C1D C2D C18D 121.8(4)
C4D C3D C2D 121.0(4)
C4D C3D H3DA 119.5
C2D C3D H3DA 119.5
C3D C4D C5D 121.0(4)
C3D C4D N1D 119.0(4)
C5D C4D N1D 119.7(4)
C6D C5D C4D 119.8(4)
C6D C5D H5DA 120.1
C4D C5D H5DA 120.1
C5D C6D C1D 120.7(4)
C5D C6D C30D 118.3(4)
C1D C6D C30D 121.0(4)
N1D C7D C8D 119.0(5)
N1D C7D C24D 122.0(4)
C8D C7D C24D 118.9(4)
C9D C8D C7D 122.6(5)
C9D C8D H8DA 118.7
C7D C8D H8DA 118.7
C8D C9D C10D 116.9(5)
C8D C9D C12D 120.9(4)
C10D C9D C12D 122.1(5)
C11D C10D C9D 120.6(5)
C11D C10D H10D 119.7
C9D C10D H10D 119.7
N1D C11D C10D 120.2(4)
N1D C11D C36D 119.9(4)
C10D C11D C36D 119.9(5)
C17D C12D C13D 119.3(5)
C17D C12D C9D 120.5(5)
C13D C12D C9D 120.2(5)
C14D C13D C12D 119.7(6)
C14D C13D H13D 120.1
C12D C13D H13D 120.1
C15D C14D C13D 120.3(5)
C15D C14D H14D 119.8
C13D C14D H14D 119.8
C16D C15D C14D 120.0(5)
C16D C15D H15D 120.0
C14D C15D H15D 120.0
C15D C16D C17D 119.8(6)
C15D C16D H16D 120.1
C17D C16D H16D 120.1
C12D C17D C16D 120.9(5)
C12D C17D H17D 119.6
C16D C17D H17D 119.6
C23D C18D C19D 117.1(4)
C23D C18D C2D 122.4(4)
C19D C18D C2D 120.4(4)
C20D C19D C18D 121.6(5)
C20D C19D H19D 119.2
C18D C19D H19D 119.2
C19D C20D C21D 120.6(5)
C19D C20D H20D 119.7
C21D C20D H20D 119.7
C20D C21D C22D 118.6(5)
C20D C21D H21D 120.7
C22D C21D H21D 120.7
C23D C22D C21D 121.1(5)
C23D C22D H22D 119.5
C21D C22D H22D 119.5
C22D C23D C18D 120.9(5)
C22D C23D H23D 119.5
C18D C23D H23D 119.5
C29D C24D C25D 118.7(6)
C29D C24D C7D 122.4(5)
C25D C24D C7D 118.4(5)
C26D C25D C24D 120.6(6)
C26D C25D H25D 119.7
C24D C25D H25D 119.7
C27D C26D C25D 120.3(6)
C27D C26D H26D 119.8
C25D C26D H26D 119.8
C26D C27D C28D 120.0(7)
C26D C27D H27D 120.0
C28D C27D H27D 120.0
C27D C28D C29D 120.1(7)
C27D C28D H28D 119.9
C29D C28D H28D 119.9
C28D C29D C24D 120.3(6)
C28D C29D H29D 119.9
C24D C29D H29D 119.9
C31D C30D C35D 118.3(4)
C31D C30D C6D 120.1(5)
C35D C30D C6D 121.6(5)
C32D C31D C30D 121.0(5)
C32D C31D H31D 119.5
C30D C31D H31D 119.5
C33D C32D C31D 119.8(5)
C33D C32D H32D 120.1
C31D C32D H32D 120.1
C32D C33D C34D 120.0(5)
C32D C33D H33D 120.0
C34D C33D H33D 120.0
C35D C34D C33D 120.2(5)
C35D C34D H34D 119.9
C33D C34D H34D 119.9
C34D C35D C30D 120.5(5)
C34D C35D H35D 119.7
C30D C35D H35D 119.7
C41D C36D C37D 119.3(5)
C41D C36D C11D 120.9(5)
C37D C36D C11D 119.8(5)
C38D C37D C36D 120.1(5)
C38D C37D H37D 119.9
C36D C37D H37D 119.9
C39D C38D C37D 120.5(6)
C39D C38D H38D 119.7
C37D C38D H38D 119.7
C38D C39D C40D 120.4(5)
C38D C39D H39D 119.8
C40D C39D H39D 119.8
C39D C40D C41D 120.6(6)
C39D C40D H40D 119.7
C41D C40D H40D 119.7
C36D C41D C40D 119.0(6)
C36D C41D H41D 120.5
C40D C41D H41D 120.5

loop_
_geom_bond_atom_site_label_1
_geom_bond_atom_site_label_2
_geom_bond_distance
O1A C1A 1.286(6)
N1A C7A 1.379(6)
N1A C11A 1.392(6)
N1A C4A 1.457(6)
C1A C2A 1.437(7)
C1A C6A 1.452(7)
C2A C3A 1.397(7)
C2A C18A 1.491(7)
C3A C4A 1.386(7)
C3A H3AA 0.9500
C4A C5A 1.385(7)
C5A C6A 1.393(7)
C5A H5AA 0.9500
C6A C30A 1.472(7)
C7A C8A 1.381(6)
C7A C24A 1.486(7)
C8A C9A 1.391(7)
C8A H8AA 0.9500
C9A C10A 1.385(7)
C9A C12A 1.490(6)
C10A C11A 1.394(6)
C10A H10A 0.9500
C11A C36A 1.476(7)
C12A C13A 1.395(7)
C12A C17A 1.397(6)
C13A C14A 1.388(7)
C13A H13A 0.9500
C14A C15A 1.384(7)
C14A H14A 0.9500
C15A C16A 1.378(7)
C15A H15A 0.9500
C16A C17A 1.381(6)
C16A H16A 0.9500
C17A H17A 0.9500
C18A C23A 1.398(7)
C18A C19A 1.400(8)
C19A C20A 1.386(8)
C19A H19A 0.9500
C20A C21A 1.385(8)
C20A H20A 0.9500
C21A C22A 1.361(9)
C21A H21A 0.9500
C22A C23A 1.405(8)
C22A H22A 0.9500
C23A H23A 0.9500
C24A C25A 1.385(7)
C24A C29A 1.396(7)
C25A C26A 1.375(8)
C25A H25A 0.9500
C26A C27A 1.377(8)
C26A H26A 0.9500
C27A C28A 1.386(8)
C27A H27A 0.9500
C28A C29A 1.381(7)
C28A H28A 0.9500
C29A H29A 0.9500
C30A C31A 1.386(9)
C30A C35A 1.399(8)
C31A C32A 1.387(8)
C31A H31A 0.9500
C32A C33A 1.376(11)
C32A H32A 0.9500
C33A C34A 1.363(13)
C33A H33A 0.9500
C34A C35A 1.384(11)
C34A H34A 0.9500
C35A H35A 0.9500
C36A C37A 1.401(7)
C36A C41A 1.407(7)
C37A C38A 1.382(7)
C37A H37A 0.9500
C38A C39A 1.382(8)
C38A H38A 0.9500
C39A C40A 1.380(8)
C39A H39A 0.9500
C40A C41A 1.380(7)
C40A H40A 0.9500
C41A H41A 0.9500
O1B C1B 1.301(5)
N1B C7B 1.354(6)
N1B C11B 1.368(6)
N1B C4B 1.468(5)
C1B C6B 1.434(6)
C1B C2B 1.435(7)
C2B C3B 1.389(6)
C2B C18B 1.488(6)
C3B C4B 1.382(6)
C3B H3BA 0.9500
C4B C5B 1.380(7)
C5B C6B 1.406(6)
C5B H5BA 0.9500
C6B C30B 1.487(6)
C7B C8B 1.384(7)
C7B C24B 1.490(7)
C8B C9B 1.382(7)
C8B H8BA 0.9500
C9B C10B 1.393(7)
C9B C12B 1.485(6)
C10B C11B 1.383(6)
C10B H10B 0.9500
C11B C36B 1.489(7)
C12B C13B 1.378(8)
C12B C17B 1.398(7)
C13B C14B 1.388(8)
C13B H13B 0.9500
C14B C15B 1.373(10)
C14B H14B 0.9500
C15B C16B 1.366(9)
C15B H15B 0.9500
C16B C17B 1.395(7)
C16B H16B 0.9500
C17B H17B 0.9500
C18B C19B 1.400(6)
C18B C23B 1.400(6)
C19B C20B 1.379(7)
C19B H19B 0.9500
C20B C21B 1.388(7)
C20B H20B 0.9500
C21B C22B 1.390(7)
C21B H21B 0.9500
C22B C23B 1.381(6)
C22B H22B 0.9500
C23B H23B 0.9500
C24B C29B 1.374(8)
C24B C25B 1.377(8)
C25B C26B 1.398(8)
C25B H25B 0.9500
C26B C27B 1.356(10)
C26B H26B 0.9500
C27B C28B 1.385(10)
C27B H27B 0.9500
C28B C29B 1.383(9)
C28B H28B 0.9500
C29B H29B 0.9500
C30B C31B 1.394(6)
C30B C35B 1.407(6)
C31B C32B 1.398(7)
C31B H31B 0.9500
C32B C33B 1.364(7)
C32B H32B 0.9500
C33B C34B 1.386(7)
C33B H33B 0.9500
C34B C35B 1.389(7)
C34B H34B 0.9500
C35B H35B 0.9500
C36B C41B 1.382(7)
C36B C37B 1.395(7)
C37B C38B 1.403(8)
C37B H37B 0.9500
C38B C39B 1.372(9)
C38B H38B 0.9500
C39B C40B 1.374(9)
C39B H39B 0.9500
C40B C41B 1.399(7)
C40B H40B 0.9500
C41B H41B 0.9500
O1C C1C 1.290(5)
N1C C11C 1.382(6)
N1C C7C 1.383(6)
N1C C4C 1.457(5)
C1C C6C 1.431(6)
C1C C2C 1.448(6)
C2C C3C 1.390(6)
C2C C18C 1.490(6)
C3C C4C 1.385(6)
C3C H3CA 0.9500
C4C C5C 1.383(6)
C5C C6C 1.378(6)
C5C H5CA 0.9500
C6C C30C 1.481(6)
C7C C8C 1.382(6)
C7C C24C 1.486(6)
C8C C9C 1.394(6)
C8C H8CA 0.9500
C9C C10C 1.385(6)
C9C C12C 1.479(6)
C10C C11C 1.385(6)
C10C H10C 0.9500
C11C C36C 1.467(6)
C12C C13C 1.387(6)
C12C C17C 1.408(6)
C13C C14C 1.394(6)
C13C H13C 0.9500
C14C C15C 1.391(7)
C14C H14C 0.9500
C15C C16C 1.376(7)
C15C H15C 0.9500
C16C C17C 1.385(7)
C16C H16C 0.9500
C17C H17C 0.9500
C18C C19C 1.391(7)
C18C C23C 1.406(7)
C19C C20C 1.379(8)
C19C H19C 0.9500
C20C C21C 1.386(9)
C20C H20C 0.9500
C21C C22C 1.368(9)
C21C H21C 0.9500
C22C C23C 1.383(7)
C22C H22C 0.9500
C23C H23C 0.9500
C24C C25C 1.398(6)
C24C C29C 1.404(6)
C25C C26C 1.381(7)
C25C H25C 0.9500
C26C C27C 1.384(7)
C26C H26C 0.9500
C27C C28C 1.379(7)
C27C H27C 0.9500
C28C C29C 1.384(7)
C28C H28C 0.9500
C29C H29C 0.9500
C30C C35C 1.394(7)
C30C C31C 1.399(7)
C31C C32C 1.387(6)
C31C H31C 0.9500
C32C C33C 1.377(8)
C32C H32C 0.9500
C33C C34C 1.375(9)
C33C H33C 0.9500
C34C C35C 1.388(7)
C34C H34C 0.9500
C35C H35C 0.9500
C36C C37C 1.403(6)
C36C C41C 1.407(6)
C37C C38C 1.382(7)
C37C H37C 0.9500
C38C C39C 1.386(7)
C38C H38C 0.9500
C39C C40C 1.383(7)
C39C H39C 0.9500
C40C C41C 1.378(7)
C40C H40C 0.9500
C41C H41C 0.9500
O1D C1D 1.283(6)
N1D C7D 1.352(6)
N1D C11D 1.374(7)
N1D C4D 1.452(6)
C1D C6D 1.434(7)
C1D C2D 1.444(7)
C2D C3D 1.390(7)
C2D C18D 1.485(7)
C3D C4D 1.378(7)
C3D H3DA 0.9500
C4D C5D 1.398(7)
C5D C6D 1.380(7)
C5D H5DA 0.9500
C6D C30D 1.491(7)
C7D C8D 1.385(7)
C7D C24D 1.490(8)
C8D C9D 1.385(8)
C8D H8DA 0.9500
C9D C10D 1.387(7)
C9D C12D 1.479(7)
C10D C11D 1.387(7)
C10D H10D 0.9500
C11D C36D 1.487(7)
C12D C17D 1.372(8)
C12D C13D 1.403(7)
C13D C14D 1.387(8)
C13D H13D 0.9500
C14D C15D 1.385(9)
C14D H14D 0.9500
C15D C16D 1.377(9)
C15D H15D 0.9500
C16D C17D 1.394(8)
C16D H16D 0.9500
C17D H17D 0.9500
C18D C23D 1.401(7)
C18D C19D 1.410(7)
C19D C20D 1.379(7)
C19D H19D 0.9500
C20D C21D 1.388(8)
C20D H20D 0.9500
C21D C22D 1.392(8)
C21D H21D 0.9500
C22D C23D 1.386(7)
C22D H22D 0.9500
C23D H23D 0.9500
C24D C29D 1.390(8)
C24D C25D 1.393(8)
C25D C26D 1.375(9)
C25D H25D 0.9500
C26D C27D 1.374(10)
C26D H26D 0.9500
C27D C28D 1.379(10)
C27D H27D 0.9500
C28D C29D 1.385(9)
C28D H28D 0.9500
C29D H29D 0.9500
C30D C31D 1.399(7)
C30D C35D 1.403(7)
C31D C32D 1.395(7)
C31D H31D 0.9500
C32D C33D 1.381(8)
C32D H32D 0.9500
C33D C34D 1.393(8)
C33D H33D 0.9500
C34D C35D 1.388(7)
C34D H34D 0.9500
C35D H35D 0.9500
C36D C41D 1.382(8)
C36D C37D 1.394(7)
C37D C38D 1.385(8)
C37D H37D 0.9500
C38D C39D 1.340(9)
C38D H38D 0.9500
C39D C40D 1.378(10)
C39D H39D 0.9500
C40D C41D 1.392(9)
C40D H40D 0.9500
C41D H41D 0.9500

loop_
_geom_torsion_atom_site_label_1
_geom_torsion_atom_site_label_2
_geom_torsion_atom_site_label_3
_geom_torsion_atom_site_label_4
_geom_torsion
O1A C1A C2A C3A 178.4(5)
C6A C1A C2A C3A 0.1(7)
O1A C1A C2A C18A -0.2(8)
C6A C1A C2A C18A -178.4(5)
C1A C2A C3A C4A 2.4(7)
C18A C2A C3A C4A -179.0(4)
C2A C3A C4A C5A -2.3(7)
C2A C3A C4A N1A 179.2(4)
C7A N1A C4A C5A 123.4(5)
C11A N1A C4A C5A -54.7(6)
C7A N1A C4A C3A -58.2(6)
C11A N1A C4A C3A 123.8(5)
C3A C4A C5A C6A -0.5(7)
N1A C4A C5A C6A 177.9(4)
C4A C5A C6A C1A 3.1(7)
C4A C5A C6A C30A -173.2(5)
O1A C1A C6A C5A 178.9(5)
C2A C1A C6A C5A -2.9(7)
O1A C1A C6A C30A -5.0(8)
C2A C1A C6A C30A 173.3(5)
C11A N1A C7A C8A 2.6(6)
C4A N1A C7A C8A -175.4(4)
C11A N1A C7A C24A -176.1(4)
C4A N1A C7A C24A 6.0(6)
N1A C7A C8A C9A 1.4(6)
C24A C7A C8A C9A -180.0(4)
C7A C8A C9A C10A -3.6(6)
C7A C8A C9A C12A 176.9(4)
C8A C9A C10A C11A 2.0(6)
C12A C9A C10A C11A -178.5(4)
C7A N1A C11A C10A -4.1(6)
C4A N1A C11A C10A 173.9(4)
C7A N1A C11A C36A 174.6(4)
C4A N1A C11A C36A -7.4(6)
C9A C10A C11A N1A 1.8(6)
C9A C10A C11A C36A -176.9(4)
C10A C9A C12A C13A -148.3(5)
C8A C9A C12A C13A 31.2(6)
C10A C9A C12A C17A 33.5(6)
C8A C9A C12A C17A -147.0(4)
C17A C12A C13A C14A -0.5(7)
C9A C12A C13A C14A -178.7(5)
C12A C13A C14A C15A 2.1(8)
C13A C14A C15A C16A -2.1(8)
C14A C15A C16A C17A 0.6(8)
C15A C16A C17A C12A 0.9(7)
C13A C12A C17A C16A -0.9(7)
C9A C12A C17A C16A 177.3(4)
C3A C2A C18A C23A -149.4(5)
C1A C2A C18A C23A 29.2(7)
C3A C2A C18A C19A 25.2(7)
C1A C2A C18A C19A -156.2(5)
C23A C18A C19A C20A 4.7(7)
C2A C18A C19A C20A -170.2(5)
C18A C19A C20A C21A -2.8(8)
C19A C20A C21A C22A -0.7(8)
C20A C21A C22A C23A 2.2(9)
C19A C18A C23A C22A -3.1(7)
C2A C18A C23A C22A 171.6(5)
C21A C22A C23A C18A -0.3(8)
N1A C7A C24A C25A 127.4(5)
C8A C7A C24A C25A -51.3(6)
N1A C7A C24A C29A -54.9(6)
C8A C7A C24A C29A 126.5(5)
C29A C24A C25A C26A 3.5(8)
C7A C24A C25A C26A -178.7(5)
C24A C25A C26A C27A -2.6(9)
C25A C26A C27A C28A 0.5(9)
C26A C27A C28A C29A 0.7(8)
C27A C28A C29A C24A 0.2(8)
C25A C24A C29A C28A -2.2(7)
C7A C24A C29A C28A -180.0(5)
C5A C6A C30A C31A 46.1(7)
C1A C6A C30A C31A -130.1(6)
C5A C6A C30A C35A -132.9(6)
C1A C6A C30A C35A 50.9(8)
C35A C30A C31A C32A -1.1(9)
C6A C30A C31A C32A 179.8(5)
C30A C31A C32A C33A 1.3(10)
C31A C32A C33A C34A -0.4(13)
C32A C33A C34A C35A -0.7(16)
C33A C34A C35A C30A 0.9(15)
C31A C30A C35A C34A 0.0(11)
C6A C30A C35A C34A 179.0(7)
N1A C11A C36A C37A 129.8(5)
C10A C11A C36A C37A -51.6(6)
N1A C11A C36A C41A -49.7(6)
C10A C11A C36A C41A 129.0(5)
C41A C36A C37A C38A 2.3(7)
C11A C36A C37A C38A -177.1(4)
C36A C37A C38A C39A -0.9(7)
C37A C38A C39A C40A -0.7(8)
C38A C39A C40A C41A 0.9(8)
C39A C40A C41A C36A 0.5(7)
C37A C36A C41A C40A -2.1(7)
C11A C36A C41A C40A 177.3(4)
O1B C1B C2B C3B 176.7(4)
C6B C1B C2B C3B -4.1(6)
O1B C1B C2B C18B -2.9(6)
C6B C1B C2B C18B 176.3(4)
C1B C2B C3B C4B 0.3(6)
C18B C2B C3B C4B 179.9(4)
C2B C3B C4B C5B 2.0(7)
C2B C3B C4B N1B -176.3(4)
C7B N1B C4B C5B -97.7(5)
C11B N1B C4B C5B 81.9(5)
C7B N1B C4B C3B 80.5(5)
C11B N1B C4B C3B -99.9(5)
C3B C4B C5B C6B -0.2(7)
N1B C4B C5B C6B 178.1(4)
C4B C5B C6B C1B -3.8(6)
C4B C5B C6B C30B 174.7(4)
O1B C1B C6B C5B -175.1(4)
C2B C1B C6B C5B 5.8(6)
O1B C1B C6B C30B 6.5(6)
C2B C1B C6B C30B -172.7(4)
C11B N1B C7B C8B -1.6(7)
C4B N1B C7B C8B 178.0(4)
C11B N1B C7B C24B 174.8(4)
C4B N1B C7B C24B -5.6(7)
N1B C7B C8B C9B 0.8(8)
C24B C7B C8B C9B -175.6(5)
C7B C8B C9B C10B 0.3(7)
C7B C8B C9B C12B 177.3(5)
C8B C9B C10B C11B -0.5(7)
C12B C9B C10B C11B -177.6(4)
C7B N1B C11B C10B 1.3(7)
C4B N1B C11B C10B -178.3(4)
C7B N1B C11B C36B -174.9(4)
C4B N1B C11B C36B 5.5(6)
C9B C10B C11B N1B -0.2(7)
C9B C10B C11B C36B 176.0(4)
C8B C9B C12B C13B -28.2(7)
C10B C9B C12B C13B 148.7(5)
C8B C9B C12B C17B 153.0(5)
C10B C9B C12B C17B -30.2(7)
C17B C12B C13B C14B 1.7(9)
C9B C12B C13B C14B -177.2(6)
C12B C13B C14B C15B -0.9(10)
C13B C14B C15B C16B 0.3(11)
C14B C15B C16B C17B -0.6(9)
C15B C16B C17B C12B 1.4(8)
C13B C12B C17B C16B -1.9(7)
C9B C12B C17B C16B 176.9(5)
C3B C2B C18B C19B -43.8(6)
C1B C2B C18B C19B 135.8(5)
C3B C2B C18B C23B 134.2(5)
C1B C2B C18B C23B -46.2(6)
C23B C18B C19B C20B 0.7(7)
C2B C18B C19B C20B 178.8(4)
C18B C19B C20B C21B 0.3(7)
C19B C20B C21B C22B -1.4(7)
C20B C21B C22B C23B 1.5(7)
C21B C22B C23B C18B -0.5(7)
C19B C18B C23B C22B -0.6(6)
C2B C18B C23B C22B -178.7(4)
N1B C7B C24B C29B 94.0(6)
C8B C7B C24B C29B -89.6(7)
N1B C7B C24B C25B -90.8(6)
C8B C7B C24B C25B 85.6(6)
C29B C24B C25B C26B -1.2(9)
C7B C24B C25B C26B -176.4(5)
C24B C25B C26B C27B 0.8(9)
C25B C26B C27B C28B -0.3(11)
C26B C27B C28B C29B 0.3(12)
C25B C24B C29B C28B 1.2(9)
C7B C24B C29B C28B 176.2(6)
C27B C28B C29B C24B -0.7(11)
C5B C6B C30B C31B -32.0(6)
C1B C6B C30B C31B 146.4(4)
C5B C6B C30B C35B 147.5(4)
C1B C6B C30B C35B -34.0(6)
C35B C30B C31B C32B 0.4(6)
C6B C30B C31B C32B 180.0(4)
C30B C31B C32B C33B 0.5(7)
C31B C32B C33B C34B -1.0(7)
C32B C33B C34B C35B 0.8(7)
C33B C34B C35B C30B 0.1(7)
C31B C30B C35B C34B -0.7(6)
C6B C30B C35B C34B 179.8(4)
N1B C11B C36B C41B 97.3(5)
C10B C11B C36B C41B -78.8(6)
N1B C11B C36B C37B -88.4(5)
C10B C11B C36B C37B 95.5(6)
C41B C36B C37B C38B -0.1(7)
C11B C36B C37B C38B -174.2(4)
C36B C37B C38B C39B 0.0(7)
C37B C38B C39B C40B 0.0(8)
C38B C39B C40B C41B -0.1(8)
C37B C36B C41B C40B 0.0(7)
C11B C36B C41B C40B 174.4(4)
C39B C40B C41B C36B 0.0(7)
O1C C1C C2C C3C 179.3(5)
C6C C1C C2C C3C 0.8(7)
O1C C1C C2C C18C 1.4(7)
C6C C1C C2C C18C -177.0(4)
C1C C2C C3C C4C -3.4(7)
C18C C2C C3C C4C 174.5(4)
C2C C3C C4C C5C 3.7(7)
C2C C3C C4C N1C -173.4(4)
C11C N1C C4C C5C 59.6(6)
C7C N1C C4C C5C -118.1(4)
C11C N1C C4C C3C -123.2(4)
C7C N1C C4C C3C 59.1(6)
C3C C4C C5C C6C -1.4(7)
N1C C4C C5C C6C 175.8(4)
C4C C5C C6C C1C -1.2(7)
C4C C5C C6C C30C 178.9(4)
O1C C1C C6C C5C -177.0(5)
C2C C1C C6C C5C 1.5(7)
O1C C1C C6C C30C 2.8(7)
C2C C1C C6C C30C -178.7(4)
C11C N1C C7C C8C 0.7(6)
C4C N1C C7C C8C 178.4(4)
C11C N1C C7C C24C -177.8(4)
C4C N1C C7C C24C -0.2(6)
N1C C7C C8C C9C -2.3(6)
C24C C7C C8C C9C 176.3(4)
C7C C8C C9C C10C 2.7(6)
C7C C8C C9C C12C -175.9(4)
C8C C9C C10C C11C -1.6(6)
C12C C9C C10C C11C 176.9(4)
C7C N1C C11C C10C 0.3(6)
C4C N1C C11C C10C -177.3(4)
C7C N1C C11C C36C 179.8(4)
C4C N1C C11C C36C 2.1(6)
C9C C10C C11C N1C 0.2(6)
C9C C10C C11C C36C -179.3(4)
C10C C9C C12C C13C -154.4(4)
C8C C9C C12C C13C 24.0(6)
C10C C9C C12C C17C 22.5(6)
C8C C9C C12C C17C -159.1(4)
C17C C12C C13C C14C -0.6(6)
C9C C12C C13C C14C 176.3(4)
C12C C13C C14C C15C 0.2(6)
C13C C14C C15C C16C 0.7(7)
C14C C15C C16C C17C -1.1(7)
C15C C16C C17C C12C 0.6(7)
C13C C12C C17C C16C 0.2(6)
C9C C12C C17C C16C -176.7(4)
C3C C2C C18C C19C -30.6(7)
C1C C2C C18C C19C 147.3(5)
C3C C2C C18C C23C 150.0(5)
C1C C2C C18C C23C -32.2(7)
C23C C18C C19C C20C -0.8(9)
C2C C18C C19C C20C 179.8(6)
C18C C19C C20C C21C -0.4(12)
C19C C20C C21C C22C 1.1(12)
C20C C21C C22C C23C -0.7(11)
C21C C22C C23C C18C -0.4(9)
C19C C18C C23C C22C 1.1(8)
C2C C18C C23C C22C -179.4(5)
C8C C7C C24C C25C 44.8(6)
N1C C7C C24C C25C -136.7(4)
C8C C7C C24C C29C -130.1(5)
N1C C7C C24C C29C 48.4(6)
C29C C24C C25C C26C -1.4(7)
C7C C24C C25C C26C -176.5(4)
C24C C25C C26C C27C 0.3(7)
C25C C26C C27C C28C 0.3(7)
C26C C27C C28C C29C 0.2(8)
C27C C28C C29C C24C -1.4(8)
C25C C24C C29C C28C 1.9(7)
C7C C24C C29C C28C 176.8(4)
C5C C6C C30C C35C 130.3(5)
C1C C6C C30C C35C -49.5(7)
C5C C6C C30C C31C -49.1(6)
C1C C6C C30C C31C 131.0(5)
C35C C30C C31C C32C -0.1(7)
C6C C30C C31C C32C 179.4(4)
C30C C31C C32C C33C -0.2(8)
C31C C32C C33C C34C 0.3(8)
C32C C33C C34C C35C -0.1(9)
C33C C34C C35C C30C -0.2(8)
C31C C30C C35C C34C 0.3(7)
C6C C30C C35C C34C -179.2(5)
N1C C11C C36C C37C -142.9(4)
C10C C11C C36C C37C 36.6(6)
N1C C11C C36C C41C 41.9(6)
C10C C11C C36C C41C -138.7(4)
C41C C36C C37C C38C 2.4(7)
C11C C36C C37C C38C -173.2(4)
C36C C37C C38C C39C -1.7(7)
C37C C38C C39C C40C -0.3(7)
C38C C39C C40C C41C 1.5(7)
C39C C40C C41C C36C -0.7(7)
C37C C36C C41C C40C -1.2(6)
C11C C36C C41C C40C 174.0(4)
O1D C1D C2D C3D -170.1(5)
C6D C1D C2D C3D 9.5(7)
O1D C1D C2D C18D 5.8(8)
C6D C1D C2D C18D -174.7(5)
C1D C2D C3D C4D -3.8(8)
C18D C2D C3D C4D -179.8(5)
C2D C3D C4D C5D -3.3(8)
C2D C3D C4D N1D 171.3(5)
C7D N1D C4D C3D 61.8(7)
C11D N1D C4D C3D -115.3(5)
C7D N1D C4D C5D -123.5(5)
C11D N1D C4D C5D 59.5(6)
C3D C4D C5D C6D 4.6(8)
N1D C4D C5D C6D -170.1(5)
C4D C5D C6D C1D 1.5(8)
C4D C5D C6D C30D 179.0(5)
O1D C1D C6D C5D 171.2(5)
C2D C1D C6D C5D -8.4(8)
O1D C1D C6D C30D -6.2(8)
C2D C1D C6D C30D 174.2(5)
C11D N1D C7D C8D 0.6(7)
C4D N1D C7D C8D -176.5(4)
C11D N1D C7D C24D -175.8(4)
C4D N1D C7D C24D 7.2(7)
N1D C7D C8D C9D -2.2(7)
C24D C7D C8D C9D 174.3(4)
C7D C8D C9D C10D 0.9(7)
C7D C8D C9D C12D -176.9(5)
C8D C9D C10D C11D 2.0(7)
C12D C9D C10D C11D 179.8(5)
C7D N1D C11D C10D 2.3(7)
C4D N1D C11D C10D 179.4(4)
C7D N1D C11D C36D -176.2(4)
C4D N1D C11D C36D 0.9(7)
C9D C10D C11D N1D -3.6(7)
C9D C10D C11D C36D 174.9(5)
C8D C9D C12D C17D 150.1(5)
C10D C9D C12D C17D -27.6(7)
C8D C9D C12D C13D -28.0(7)
C10D C9D C12D C13D 154.3(5)
C17D C12D C13D C14D 0.6(7)
C9D C12D C13D C14D 178.7(4)
C12D C13D C14D C15D -0.2(7)
C13D C14D C15D C16D -0.1(8)
C14D C15D C16D C17D 0.1(8)
C13D C12D C17D C16D -0.6(8)
C9D C12D C17D C16D -178.7(5)
C15D C16D C17D C12D 0.3(8)
C3D C2D C18D C23D -155.8(5)
C1D C2D C18D C23D 28.4(7)
C3D C2D C18D C19D 24.5(7)
C1D C2D C18D C19D -151.4(5)
C23D C18D C19D C20D 1.4(7)
C2D C18D C19D C20D -178.8(5)
C18D C19D C20D C21D -1.8(8)
C19D C20D C21D C22D 0.8(8)
C20D C21D C22D C23D 0.6(8)
C21D C22D C23D C18D -0.9(8)
C19D C18D C23D C22D 0.0(7)
C2D C18D C23D C22D -179.8(5)
N1D C7D C24D C29D 53.0(7)
C8D C7D C24D C29D -123.4(5)
N1D C7D C24D C25D -134.8(5)
C8D C7D C24D C25D 48.8(6)
C29D C24D C25D C26D -0.1(8)
C7D C24D C25D C26D -172.6(5)
C24D C25D C26D C27D 2.2(9)
C25D C26D C27D C28D -2.3(10)
C26D C27D C28D C29D 0.2(10)
C27D C28D C29D C24D 1.9(9)
C25D C24D C29D C28D -2.0(8)
C7D C24D C29D C28D 170.3(5)
C5D C6D C30D C31D -36.6(7)
C1D C6D C30D C31D 140.9(5)
C5D C6D C30D C35D 141.0(5)
C1D C6D C30D C35D -41.5(7)
C35D C30D C31D C32D -3.2(7)
C6D C30D C31D C32D 174.5(4)
C30D C31D C32D C33D 2.5(7)
C31D C32D C33D C34D -1.0(7)
C32D C33D C34D C35D 0.2(7)
C33D C34D C35D C30D -0.9(7)
C31D C30D C35D C34D 2.4(7)
C6D C30D C35D C34D -175.3(4)
N1D C11D C36D C41D 60.4(8)
C10D C11D C36D C41D -118.1(7)
N1D C11D C36D C37D -118.9(6)
C10D C11D C36D C37D 62.6(7)
C41D C36D C37D C38D -1.1(9)
C11D C36D C37D C38D 178.2(5)
C36D C37D C38D C39D 1.2(9)
C37D C38D C39D C40D -0.1(11)
C38D C39D C40D C41D -1.0(15)
C37D C36D C41D C40D 0.0(12)
C11D C36D C41D C40D -179.3(8)
C39D C40D C41D C36D 1.1(15)
